data_7706327
loop_
_publ_author_name
'Deorukhkar, Neel'
'Besnard, C\'eline'
'Gu\'en\'ee, Laure'
'Piguet, Claude'

_publ_section_title
;
 Tuning spin-crossover transition temperatures in non-symmetrical
 homoleptic meridional/facial [Fe(didentate)<sub>3</sub>]<sup>2+</sup>
 complexes: what for and who cares about it?
;
_journal_issue 4
_journal_name_full 'Dalton transactions (Cambridge, England : 2003)'
_journal_page_first 1206
_journal_page_last 1223
_journal_paper_doi 10.1039/d0dt03828h
_journal_volume 50
_journal_year 2021
_chemical_formula_moiety '0.5(C36 H30 N12 Ni), C18 H15 Cl0.5 N6 Ni0.5 O2, 1.5(Cl O4)'
_chemical_formula_sum 'C36 H30 Cl2 N12 Ni O8'
_chemical_formula_weight 888.33
_space_group_crystal_system triclinic
_space_group_IT_number 2
_space_group_name_Hall '-P 1'
_space_group_name_H-M_alt 'P -1'
_atom_sites_solution_hydrogens geom
_atom_sites_solution_primary direct
_atom_sites_solution_secondary difmap
_audit_creation_date 2020-12-01
_audit_creation_method
;
Olex2 1.3
(compiled 2020.07.31 svn.rc2a77460 for OlexSys, GUI svn.r6145)
;
_audit_update_record
;
2020-12-05 deposited with the CCDC.	2020-12-15 downloaded from the CCDC.
;
_cell_angle_alpha 90.232(3)
_cell_angle_beta 93.788(3)
_cell_angle_gamma 90.093(3)
_cell_formula_units_Z 4
_cell_length_a 14.6645(6)
_cell_length_b 14.5548(6)
_cell_length_c 17.0631(6)
_cell_measurement_reflns_used 13198
_cell_measurement_temperature 100.00(10)
_cell_measurement_theta_max 68.7780
_cell_measurement_theta_min 2.5600
_cell_volume 3633.9(2)
_computing_cell_refinement 'CrysAlisPro 1.171.39.46 (Rigaku OD, 2018)'
_computing_data_collection 'CrysAlisPro 1.171.39.46 (Rigaku OD, 2018)'
_computing_data_reduction 'CrysAlisPro 1.171.39.46 (Rigaku OD, 2018)'
_computing_molecular_graphics 'Olex2 1.3 (Dolomanov et al., 2009)'
_computing_publication_material 'Olex2 1.3 (Dolomanov et al., 2009)'
_computing_structure_refinement 'SHELXL 2018/3 (Sheldrick, 2015)'
_computing_structure_solution 'SHELXS (Sheldrick, 2015)'
_diffrn_ambient_environment N~2~
_diffrn_ambient_temperature 100.00(10)
_diffrn_detector 'CCD plate'
_diffrn_detector_area_resol_mean 10.4670
_diffrn_detector_type Atlas
_diffrn_measured_fraction_theta_full 0.999
_diffrn_measured_fraction_theta_max 0.988
_diffrn_measurement_details
;
List of Runs (angles in degrees, time in seconds):

  # Type    Start    End  Width  t~exp~   \w     \q     \k     \f   Frames
#--------------------------------------------------------------------------
  1  \w    -29.00  -2.00   1.00    2.50    --  -38.13 125.00 -90.00   27
  2  \w    -61.00  -2.00   1.00    2.50    --  -38.13 125.00-150.00   59
  3  \w   -117.00  -7.00   1.00    2.50    --  -38.13 -38.00  30.00  110
  4  \w   -101.00  -8.00   1.00    2.50    --  -38.13 -38.00 120.00   93
  5  \w     11.00  61.00   1.00    2.50    --   38.13 -99.00   0.00   50
  6  \w     57.00  91.00   1.00    2.50    --   38.13-125.00  60.00   34
  7  \w     59.00  97.00   1.00    2.50    --   38.13-125.00 -60.00   38
  8  \w    109.00 136.00   1.00   10.00    --  100.00 111.00 -90.00   27
  9  \w     87.00 113.00   1.00   10.00    --  100.00-111.00  60.00   26
 10  \w     23.00  98.00   1.00   10.00    --  100.00 -61.00  30.00   75
 11  \w     29.00 131.00   1.00   10.00    --  100.00 -45.00-180.00  102
 12  \w    100.00 168.00   1.00   10.00    --  100.00 111.00 -30.00   68
 13  \w     73.00 151.00   1.00   10.00    --  100.00 178.00  90.00   78
 14  \w    139.00 175.00   1.00   10.00    --  100.00 111.00 -90.00   36
 15  \w     78.00 107.00   1.00   10.00    --  100.00 -30.00 -30.00   29
 16  \w     38.00  65.00   1.00   10.00    --  100.00-111.00  60.00   27
 17  \w    110.00 175.00   1.00   10.00    --  100.00  45.00-150.00   65
 18  \w     19.00 108.00   1.00   10.00    --  100.00-111.00 150.00   89
 19  \w     30.00  66.00   1.00   10.00    --  100.00-111.00-150.00   36
 20  \w     80.00 113.00   1.00   10.00    --  100.00-111.00 -90.00   33
 21  \w     68.00 109.00   1.00   10.00    --  100.00 -94.00  30.00   41
 22  \w     20.00  99.00   1.00   10.00    --  100.00 -94.00-180.00   79
 23  \w     61.00 137.00   1.00   10.00    --  100.00 178.00 120.00   76
 24  \w    139.00 172.00   1.00   10.00    --  100.00  61.00-120.00   33
 25  \w     73.00 109.00   1.00   10.00    --  100.00  45.00   0.00   36
 26  \w     33.00 178.00   1.00   10.00    --  100.00 -15.00-180.00  145
 27  \w     62.00 125.00   1.00   10.00    --  100.00 -77.00-150.00   63
;
_diffrn_measurement_device 'four-circle diffractometer'
_diffrn_measurement_device_type 'SuperNova, Dual, Cu at home/near, Atlas'
_diffrn_measurement_method '\w scans'
_diffrn_orient_matrix_type 'CrysAlisPro convention (1999,Acta A55,543-557)'
_diffrn_orient_matrix_UB_11 0.0675600251
_diffrn_orient_matrix_UB_12 0.0738403980
_diffrn_orient_matrix_UB_13 0.0331025331
_diffrn_orient_matrix_UB_21 -0.0529637486
_diffrn_orient_matrix_UB_22 0.0738246815
_diffrn_orient_matrix_UB_23 -0.0487127597
_diffrn_orient_matrix_UB_31 -0.0609519950
_diffrn_orient_matrix_UB_32 0.0173504804
_diffrn_orient_matrix_UB_33 0.0686929290
_diffrn_radiation_monochromator mirror
_diffrn_radiation_probe x-ray
_diffrn_radiation_type 'Cu K\a'
_diffrn_radiation_wavelength 1.54184
_diffrn_reflns_av_R_equivalents 0.0420
_diffrn_reflns_av_unetI/netI 0.0468
_diffrn_reflns_Laue_measured_fraction_full 0.999
_diffrn_reflns_Laue_measured_fraction_max 0.988
_diffrn_reflns_limit_h_max 15
_diffrn_reflns_limit_h_min -17
_diffrn_reflns_limit_k_max 17
_diffrn_reflns_limit_k_min -17
_diffrn_reflns_limit_l_max 20
_diffrn_reflns_limit_l_min -19
_diffrn_reflns_number 32057
_diffrn_reflns_point_group_measured_fraction_full 0.999
_diffrn_reflns_point_group_measured_fraction_max 0.988
_diffrn_reflns_theta_full 67.500
_diffrn_reflns_theta_max 68.975
_diffrn_reflns_theta_min 2.595
_diffrn_source 'micro-focus sealed X-ray tube'
_diffrn_source_type 'SuperNova (Cu) X-ray Source'
_exptl_absorpt_coefficient_mu 2.752
_exptl_absorpt_correction_T_max 0.868
_exptl_absorpt_correction_T_min 0.726
_exptl_absorpt_correction_type analytical
_exptl_absorpt_process_details
;
CrysAlisPro 1.171.39.46 (Rigaku Oxford Diffraction, 2018)
Analytical numeric absorption correction using a multifaceted crystal
			model based on expressions derived by R.C. Clark & J.S. Reid.
(Clark, R. C. & Reid, J. S. (1995). Acta Cryst. A51, 887-897)
Empirical absorption correction using spherical harmonics,
 implemented in SCALE3 ABSPACK scaling algorithm.
;
_exptl_crystal_colour pink
_exptl_crystal_colour_primary pink
_exptl_crystal_density_diffrn 1.624
_exptl_crystal_description prism
_exptl_crystal_F_000 1824
_exptl_crystal_size_max 0.186
_exptl_crystal_size_mid 0.114
_exptl_crystal_size_min 0.076
_refine_diff_density_max 0.646
_refine_diff_density_min -0.881
_refine_diff_density_rms 0.083
_refine_ls_extinction_method none
_refine_ls_goodness_of_fit_ref 1.110
_refine_ls_hydrogen_treatment constr
_refine_ls_matrix_type full
_refine_ls_number_parameters 1247
_refine_ls_number_reflns 13338
_refine_ls_number_restraints 254
_refine_ls_restrained_S_all 1.100
_refine_ls_R_factor_all 0.0905
_refine_ls_R_factor_gt 0.0841
_refine_ls_shift/su_max 0.001
_refine_ls_shift/su_mean 0.000
_refine_ls_structure_factor_coef Fsqd
_refine_ls_weighting_details 'w=1/[\s^2^(Fo^2^)+(0.0308P)^2^+15.9116P] where P=(Fo^2^+2Fc^2^)/3'
_refine_ls_weighting_scheme calc
_refine_ls_wR_factor_gt 0.1817
_refine_ls_wR_factor_ref 0.1860
_reflns_Friedel_coverage 0.000
_reflns_number_gt 12173
_reflns_number_total 13338
_reflns_threshold_expression 'I > 2\s(I)'
_cod_data_source_file d0dt03828h2.cif
_cod_data_source_block 3_NiL6ClO4solv
_cod_depositor_comments 'Adding full bibliography for 7706322--7706338.cif.'
_cod_original_cell_volume 3634.0(2)
_cod_database_code 7706327
_shelx_shelxl_version_number 2018/3
_chemical_oxdiff_formula 'C36 H30 Cl2 N12 Ni O8 '
_shelx_space_group_comment
;
The symmetry employed for this shelxl refinement is uniquely defined
by the following loop, which should always be used as a source of
symmetry information in preference to the above space-group names.
They are only intended as comments.
;
_reflns_odcompleteness_completeness 99.94
_reflns_odcompleteness_iscentric 1
_reflns_odcompleteness_theta 67.29
_olex2_refinement_description
;
1. Twinned data refinement
 Scales: 0.664(2)
 0.336(2)
2. Fixed Uiso
 At 1.2 times of:
  All C(H) groups
 At 1.5 times of:
  All C(H,H,H) groups
3. Uiso/Uaniso restraints and constraints
Uanis(O13A) = Uanis(O13B)
4. Rigid body (RIGU) restrains
 C67A, N22A, C66A, C65A, C64A, C63A, C62A, C61A, N21A
 with sigma for 1-2 distances of 0.004 and sigma for 1-3 distances of 0.004
 N24A, C69A, N23A, C72A, C71A, C70A
 with sigma for 1-2 distances of 0.004 and sigma for 1-3 distances of 0.004
 C69B, N23B, C72B, C71B, C70B, N24B
 with sigma for 1-2 distances of 0.004 and sigma for 1-3 distances of 0.004
 N21B, C67B, N22B, C66B, C65B, C64B, C63B, C62B, C61B
 with sigma for 1-2 distances of 0.004 and sigma for 1-3 distances of 0.004
5. Same fragment restrains
{N21B, N22B, N23B, N24B, C61B, C62B, C63B, C64B, C65B, C66B, C67B, C68B, C69B,
C70B, C71B, C72B} sigma for 1-2: 0.02, 1-3: 0.04
as in
{N21A, N22A, N23A, N24A, C61A, C62A, C63A, C64A, C65A, C66A, C67A, C68A, C69A,
C70A, C71A, C72A}
6. Others
 Sof(N21B)=Sof(N22B)=Sof(N23B)=Sof(N24B)=Sof(C61B)=Sof(C62B)=Sof(H62B)=
 Sof(C63B)=Sof(H63B)=Sof(C64B)=Sof(H64B)=Sof(C65B)=Sof(H65B)=Sof(C66B)=
 Sof(C67B)=Sof(C68B)=Sof(H68D)=Sof(H68E)=Sof(H68F)=Sof(C69B)=Sof(C70B)=
 Sof(H70B)=Sof(C71B)=Sof(H71B)=Sof(C72B)=Sof(H72B)=1-FVAR(1)
 Sof(N21A)=Sof(N22A)=Sof(N23A)=Sof(N24A)=Sof(C61A)=Sof(C62A)=Sof(H62A)=
 Sof(C63A)=Sof(H63A)=Sof(C64A)=Sof(H64A)=Sof(C65A)=Sof(H65A)=Sof(C66A)=
 Sof(C67A)=Sof(C68A)=Sof(H68A)=Sof(H68B)=Sof(H68C)=Sof(C69A)=Sof(C70A)=
 Sof(H70A)=Sof(C71A)=Sof(H71A)=Sof(C72A)=Sof(H72A)=FVAR(1)
 Sof(Cl4B)=Sof(O13B)=Sof(O14B)=Sof(O15B)=1-FVAR(2)
 Sof(Cl4A)=Sof(O15A)=Sof(O13A)=Sof(O14A)=FVAR(2)
7.a Aromatic/amide H refined with riding coordinates:
 C2(H2), C3(H3), C4(H4), C5(H5), C10(H10), C11(H11), C12(H12), C14(H14),
 C15(H15), C16(H16), C17(H17), C22(H22), C23(H23), C24(H24), C26(H26), C27(H27),
  C28(H28), C29(H29), C34(H34), C35(H35), C36(H36), C38(H38), C39(H39),
 C40(H40), C41(H41), C46(H46), C47(H47), C48(H48), C50(H50), C51(H51), C52(H52),
  C53(H53), C58(H58), C59(H59), C60(H60), C62A(H62A), C63A(H63A), C64A(H64A),
 C65A(H65A), C70A(H70A), C71A(H71A), C72A(H72A), C62B(H62B), C63B(H63B),
 C64B(H64B), C65B(H65B), C70B(H70B), C71B(H71B), C72B(H72B)
7.b Idealised Me refined as rotating group:
 C8(H8A,H8B,H8C), C20(H20A,H20B,H20C), C32(H32A,H32B,H32C), C44(H44A,H44B,
 H44C), C56(H56A,H56B,H56C), C68A(H68A,H68B,H68C), C68B(H68D,H68E,H68F)
;
_olex2_submission_special_instructions 'No special instructions were received'
_oxdiff_exptl_absorpt_empirical_details
;
Empirical correction (ABSPACK) includes:
- Absorption correction using spherical harmonics
- Frame scaling
;
_oxdiff_exptl_absorpt_empirical_full_max 1.496
_oxdiff_exptl_absorpt_empirical_full_min 0.713

loop_
_space_group_symop_operation_xyz
'x, y, z'
'-x, -y, -z'

loop_
_atom_site_label
_atom_site_type_symbol
_atom_site_fract_x
_atom_site_fract_y
_atom_site_fract_z
_atom_site_U_iso_or_equiv
_atom_site_adp_type
_atom_site_occupancy
_atom_site_site_symmetry_order
_atom_site_calc_flag
_atom_site_refinement_flags_posn
_atom_site_refinement_flags_adp
_atom_site_refinement_flags_occupancy
_atom_site_disorder_assembly
_atom_site_disorder_group
Ni1 Ni 0.24799(9) 0.49941(11) 0.20388(8) 0.0461(4) Uani 1 1 d . . . . .
N1 N 0.1510(4) 0.5430(5) 0.1182(4) 0.0436(16) Uani 1 1 d . . . . .
N2 N 0.1233(5) 0.6140(5) 0.0039(4) 0.0459(16) Uani 1 1 d . . . . .
N3 N 0.3300(4) 0.5481(5) 0.1156(4) 0.0459(16) Uani 1 1 d . . . . .
N4 N 0.3231(5) 0.6152(7) -0.0088(5) 0.060(2) Uani 1 1 d . . . . .
N5 N 0.3583(4) 0.4928(5) 0.2851(4) 0.0421(15) Uani 1 1 d . . . . .
N6 N 0.4598(4) 0.5638(4) 0.3674(4) 0.0407(14) Uani 1 1 d . . . . .
N7 N 0.2541(5) 0.6380(5) 0.2541(4) 0.0437(15) Uani 1 1 d . . . . .
N8 N 0.3554(5) 0.7327(5) 0.3293(4) 0.0482(17) Uani 1 1 d . . . . .
N9 N 0.2383(4) 0.3654(5) 0.1614(4) 0.0402(15) Uani 1 1 d . . . . .
N10 N 0.1585(5) 0.2325(5) 0.1557(4) 0.0439(15) Uani 1 1 d . . . . .
N11 N 0.1577(5) 0.4396(5) 0.2785(4) 0.0454(16) Uani 1 1 d . . . . .
N12 N 0.0697(5) 0.3024(5) 0.2966(4) 0.0502(17) Uani 1 1 d . . . . .
C1 C 0.0582(5) 0.5602(6) 0.1078(5) 0.047(2) Uani 1 1 d . . . . .
C2 C -0.0114(5) 0.5402(7) 0.1580(5) 0.047(2) Uani 1 1 d . . . . .
H2 H 0.000555 0.509193 0.206444 0.057 Uiso 1 1 calc R U . . .
C3 C -0.0982(6) 0.5683(7) 0.1326(5) 0.050(2) Uani 1 1 d . . . . .
H3 H -0.147392 0.557641 0.164934 0.061 Uiso 1 1 calc R U . . .
C4 C -0.1151(6) 0.6116(7) 0.0613(5) 0.052(2) Uani 1 1 d . . . . .
H4 H -0.176400 0.628052 0.046031 0.063 Uiso 1 1 calc R U . . .
C5 C -0.0476(6) 0.6326(7) 0.0106(5) 0.050(2) Uani 1 1 d . . . . .
H5 H -0.060241 0.663763 -0.037697 0.060 Uiso 1 1 calc R U . . .
C6 C 0.0398(6) 0.6042(6) 0.0363(4) 0.0424(18) Uani 1 1 d . . . . .
C7 C 0.1868(5) 0.5773(6) 0.0557(4) 0.0380(16) Uani 1 1 d . . . . .
C8 C 0.1380(7) 0.6574(7) -0.0730(5) 0.055(2) Uani 1 1 d . . . . .
H8A H 0.161848 0.719812 -0.064239 0.082 Uiso 1 1 calc R U . . .
H8B H 0.079843 0.660024 -0.104652 0.082 Uiso 1 1 calc R U . . .
H8C H 0.182007 0.621025 -0.100740 0.082 Uiso 1 1 calc R U . . .
C9 C 0.2866(5) 0.5788(6) 0.0518(5) 0.0441(19) Uani 1 1 d . . . . .
C10 C 0.4164(7) 0.6162(10) -0.0070(6) 0.078(3) Uani 1 1 d . . . . .
H10 H 0.446408 0.638502 -0.050840 0.093 Uiso 1 1 calc R U . . .
C11 C 0.4662(6) 0.5854(9) 0.0574(6) 0.070(3) Uani 1 1 d . . . . .
H11 H 0.531006 0.588529 0.059921 0.084 Uiso 1 1 calc R U . . .
C12 C 0.4225(6) 0.5500(8) 0.1183(5) 0.057(3) Uani 1 1 d . . . . .
H12 H 0.456909 0.526437 0.162824 0.069 Uiso 1 1 calc R U . . .
C13 C 0.4230(5) 0.4285(6) 0.3119(4) 0.0398(17) Uani 1 1 d . . . . .
C14 C 0.4321(5) 0.3352(5) 0.2913(5) 0.0386(16) Uani 1 1 d . . . . .
H14 H 0.388462 0.304133 0.257086 0.046 Uiso 1 1 calc R U . . .
C15 C 0.5071(5) 0.2932(6) 0.3237(5) 0.0430(18) Uani 1 1 d . . . . .
H15 H 0.515605 0.230169 0.311462 0.052 Uiso 1 1 calc R U . . .
C16 C 0.5743(6) 0.3368(6) 0.3748(5) 0.048(2) Uani 1 1 d . . . . .
H16 H 0.626336 0.303204 0.394472 0.057 Uiso 1 1 calc R U . . .
C17 C 0.5649(5) 0.4272(7) 0.3961(5) 0.050(2) Uani 1 1 d . . . . .
H17 H 0.607906 0.457804 0.431231 0.060 Uiso 1 1 calc R U . . .
C18 C 0.4868(5) 0.4710(5) 0.3622(5) 0.0381(16) Uani 1 1 d . . . . .
C19 C 0.3811(5) 0.5712(5) 0.3203(4) 0.0349(15) Uani 1 1 d . . . . .
C20 C 0.5094(7) 0.6323(6) 0.4117(5) 0.057(2) Uani 1 1 d . . . . .
H20A H 0.544379 0.669613 0.376585 0.086 Uiso 1 1 calc R U . . .
H20B H 0.551388 0.602866 0.451031 0.086 Uiso 1 1 calc R U . . .
H20C H 0.466737 0.671651 0.438212 0.086 Uiso 1 1 calc R U . . .
C21 C 0.3276(6) 0.6542(5) 0.3024(5) 0.0431(18) Uani 1 1 d . . . . .
C22 C 0.3089(6) 0.8076(6) 0.3042(5) 0.0453(19) Uani 1 1 d . . . . .
H22 H 0.329397 0.866889 0.320796 0.054 Uiso 1 1 calc R U . . .
C23 C 0.2314(7) 0.7986(7) 0.2543(5) 0.055(2) Uani 1 1 d . . . . .
H23 H 0.197422 0.850779 0.236360 0.066 Uiso 1 1 calc R U . . .
C24 C 0.2050(6) 0.7104(5) 0.2312(4) 0.0405(18) Uani 1 1 d . . . . .
H24 H 0.150778 0.701900 0.198378 0.049 Uiso 1 1 calc R U . . .
C25 C 0.2674(5) 0.3122(6) 0.0990(5) 0.0426(18) Uani 1 1 d . . . . .
C26 C 0.3295(6) 0.3297(6) 0.0447(5) 0.048(2) Uani 1 1 d . . . . .
H26 H 0.363245 0.385444 0.045212 0.057 Uiso 1 1 calc R U . . .
C27 C 0.3413(6) 0.2592(7) -0.0136(5) 0.051(2) Uani 1 1 d . . . . .
H27 H 0.384636 0.268951 -0.051758 0.061 Uiso 1 1 calc R U . . .
C28 C 0.2933(6) 0.1804(7) -0.0158(5) 0.050(2) Uani 1 1 d . . . . .
H28 H 0.301708 0.137370 -0.056673 0.060 Uiso 1 1 calc R U . . .
C29 C 0.2316(6) 0.1602(6) 0.0402(5) 0.050(2) Uani 1 1 d . . . . .
H29 H 0.200087 0.103143 0.040655 0.060 Uiso 1 1 calc R U . . .
C30 C 0.2189(5) 0.2295(6) 0.0962(4) 0.0424(18) Uani 1 1 d . . . . .
C31 C 0.1752(5) 0.3147(6) 0.1933(4) 0.0416(18) Uani 1 1 d . . . . .
C32 C 0.0954(6) 0.1589(6) 0.1702(5) 0.048(2) Uani 1 1 d . . . . .
H32A H 0.052597 0.150700 0.124162 0.071 Uiso 1 1 calc R U . . .
H32B H 0.061405 0.174380 0.216023 0.071 Uiso 1 1 calc R U . . .
H32C H 0.129518 0.101873 0.180323 0.071 Uiso 1 1 calc R U . . .
C33 C 0.1323(6) 0.3539(7) 0.2609(5) 0.048(2) Uani 1 1 d . . . . .
C34 C 0.0384(7) 0.3480(7) 0.3609(6) 0.061(3) Uani 1 1 d . . . . .
H34 H -0.003713 0.316440 0.391141 0.073 Uiso 1 1 calc R U . . .
C35 C 0.0623(6) 0.4312(8) 0.3833(6) 0.056(2) Uani 1 1 d . . . . .
H35 H 0.038612 0.457999 0.428538 0.068 Uiso 1 1 calc R U . . .
C36 C 0.1218(6) 0.4786(7) 0.3404(5) 0.053(2) Uani 1 1 d . . . . .
H36 H 0.137994 0.539912 0.354791 0.064 Uiso 1 1 calc R U . . .
Ni2 Ni 0.74523(8) 0.98950(10) 0.29698(7) 0.0386(3) Uani 1 1 d . . . . .
N13 N 0.8448(4) 1.0410(4) 0.3772(4) 0.0364(14) Uani 1 1 d . . . . .
N14 N 0.8790(5) 1.1127(5) 0.4935(4) 0.0443(16) Uani 1 1 d . . . . .
N15 N 0.6657(4) 1.0409(4) 0.3861(4) 0.0355(13) Uani 1 1 d . . . . .
N16 N 0.6803(5) 1.1183(5) 0.5114(4) 0.0396(14) Uani 1 1 d . . . . .
N17 N 0.7599(4) 0.8576(4) 0.3438(4) 0.0353(13) Uani 1 1 d . . . . .
N18 N 0.8434(4) 0.7297(5) 0.3476(4) 0.0367(14) Uani 1 1 d . . . . .
N19 N 0.8358(4) 0.9301(5) 0.2202(3) 0.0368(14) Uani 1 1 d . . . . .
N20 N 0.9307(5) 0.8010(5) 0.2059(4) 0.0512(18) Uani 1 1 d . . . . .
C37 C 0.9391(5) 1.0561(5) 0.3872(4) 0.0362(16) Uani 1 1 d . . . . .
C38 C 1.0079(5) 1.0335(6) 0.3354(5) 0.0458(19) Uani 1 1 d . . . . .
H38 H 0.994820 1.002265 0.286935 0.055 Uiso 1 1 calc R U . . .
C39 C 1.0956(6) 1.0608(7) 0.3612(6) 0.055(2) Uani 1 1 d . . . . .
H39 H 1.144363 1.047192 0.329066 0.066 Uiso 1 1 calc R U . . .
C40 C 1.1152(6) 1.1068(8) 0.4314(6) 0.066(3) Uani 1 1 d . . . . .
H40 H 1.176135 1.126509 0.444574 0.079 Uiso 1 1 calc R U . . .
C41 C 1.0499(6) 1.1243(7) 0.4816(6) 0.055(2) Uani 1 1 d . . . . .
H41 H 1.064837 1.151461 0.531540 0.066 Uiso 1 1 calc R U . . .
C42 C 0.9601(5) 1.1012(6) 0.4579(5) 0.0455(19) Uani 1 1 d . . . . .
C43 C 0.8130(5) 1.0762(6) 0.4426(4) 0.0392(17) Uani 1 1 d . . . . .
C44 C 0.8706(7) 1.1534(7) 0.5707(5) 0.055(2) Uani 1 1 d . . . . .
H44A H 0.831180 1.207678 0.565803 0.083 Uiso 1 1 calc R U . . .
H44B H 0.931228 1.171580 0.593205 0.083 Uiso 1 1 calc R U . . .
H44C H 0.843793 1.108464 0.605085 0.083 Uiso 1 1 calc R U . . .
C45 C 0.7139(5) 1.0807(5) 0.4495(4) 0.0381(16) Uani 1 1 d . . . . .
C46 C 0.5887(5) 1.1234(6) 0.5081(4) 0.0379(16) Uani 1 1 d . . . . .
H46 H 0.561016 1.153288 0.550017 0.045 Uiso 1 1 calc R U . . .
C47 C 0.5324(5) 1.0876(5) 0.4473(5) 0.0396(17) Uani 1 1 d . . . . .
H47 H 0.467762 1.091014 0.447311 0.048 Uiso 1 1 calc R U . . .
C48 C 0.5753(5) 1.0465(5) 0.3865(5) 0.0349(15) Uani 1 1 d . . . . .
H48 H 0.538840 1.021455 0.343533 0.042 Uiso 1 1 calc R U . . .
C49 C 0.7352(5) 0.8078(5) 0.4053(4) 0.0331(15) Uani 1 1 d . . . . .
C50 C 0.6706(5) 0.8226(5) 0.4626(4) 0.0370(17) Uani 1 1 d . . . . .
H50 H 0.633544 0.876153 0.460062 0.044 Uiso 1 1 calc R U . . .
C51 C 0.6618(5) 0.7630(6) 0.5190(5) 0.0426(18) Uani 1 1 d . . . . .
H51 H 0.620586 0.774701 0.558497 0.051 Uiso 1 1 calc R U . . .
C52 C 0.7149(6) 0.6797(6) 0.5210(5) 0.0452(19) Uani 1 1 d . . . . .
H52 H 0.706942 0.636344 0.561439 0.054 Uiso 1 1 calc R U . . .
C53 C 0.7761(5) 0.6614(6) 0.4664(5) 0.0437(19) Uani 1 1 d . . . . .
H53 H 0.809793 0.605688 0.467305 0.052 Uiso 1 1 calc R U . . .
C54 C 0.7870(5) 0.7261(5) 0.4104(4) 0.0370(16) Uani 1 1 d . . . . .
C55 C 0.8251(5) 0.8101(6) 0.3112(4) 0.0381(17) Uani 1 1 d . . . . .
C56 C 0.9085(6) 0.6560(6) 0.3319(5) 0.048(2) Uani 1 1 d . . . . .
H56A H 0.877000 0.596548 0.331564 0.072 Uiso 1 1 calc R U . . .
H56B H 0.958432 0.656209 0.373048 0.072 Uiso 1 1 calc R U . . .
H56C H 0.933353 0.666209 0.280772 0.072 Uiso 1 1 calc R U . . .
C57 C 0.8685(5) 0.8471(5) 0.2418(4) 0.0363(16) Uani 1 1 d . . . . .
C58 C 0.9628(6) 0.8378(6) 0.1429(5) 0.048(2) Uani 1 1 d . . . . .
H58 H 1.007325 0.805184 0.115944 0.057 Uiso 1 1 calc R U . . .
C59 C 0.9332(6) 0.9244(7) 0.1144(5) 0.048(2) Uani 1 1 d . . . . .
H59 H 0.957273 0.951692 0.069628 0.058 Uiso 1 1 calc R U . . .
C60 C 0.8663(5) 0.9673(6) 0.1561(4) 0.0434(19) Uani 1 1 d . . . . .
H60 H 0.841997 1.024461 0.138113 0.052 Uiso 1 1 calc R U . . .
N21A N 0.6373(8) 0.9792(8) 0.2185(7) 0.034(3) Uani 0.584(8) 1 d D . P A 1
N22A N 0.5365(9) 1.0450(10) 0.1283(7) 0.047(3) Uani 0.584(8) 1 d D . P A 1
N23A N 0.7404(9) 1.1312(9) 0.2447(8) 0.040(3) Uani 0.584(8) 1 d D . P A 1
N24A N 0.6356(11) 1.2246(10) 0.1676(9) 0.052(3) Uani 0.584(8) 1 d D . P A 1
C61A C 0.5711(8) 0.9164(10) 0.1929(7) 0.036(2) Uani 0.584(8) 1 d D . P A 1
C62A C 0.5601(12) 0.8260(11) 0.2131(12) 0.049(4) Uani 0.584(8) 1 d D . P A 1
H62A H 0.601435 0.796969 0.250330 0.059 Uiso 0.584(8) 1 calc R U P A 1
C63A C 0.4873(9) 0.7792(12) 0.1775(9) 0.050(3) Uani 0.584(8) 1 d D . P A 1
H63A H 0.479522 0.716457 0.190771 0.061 Uiso 0.584(8) 1 calc R U P A 1
C64A C 0.4245(10) 0.8181(11) 0.1233(9) 0.059(4) Uani 0.584(8) 1 d D . P A 1
H64A H 0.376767 0.781492 0.099251 0.071 Uiso 0.584(8) 1 calc R U P A 1
C65A C 0.4309(11) 0.9106(12) 0.1038(10) 0.054(4) Uani 0.584(8) 1 d D . P A 1
H65A H 0.386831 0.939875 0.069117 0.064 Uiso 0.584(8) 1 calc R U P A 1
C66A C 0.5063(12) 0.9575(13) 0.1385(9) 0.043(3) Uani 0.584(8) 1 d D . P A 1
C67A C 0.6127(10) 1.0582(10) 0.1801(10) 0.038(3) Uani 0.584(8) 1 d D . P A 1
C68A C 0.4894(11) 1.1206(13) 0.0810(9) 0.072(6) Uani 0.584(8) 1 d D . P A 1
H68A H 0.535024 1.164974 0.065209 0.108 Uiso 0.584(8) 1 calc R U P A 1
H68B H 0.445574 1.151713 0.112881 0.108 Uiso 0.584(8) 1 calc R U P A 1
H68C H 0.457107 1.094206 0.034024 0.108 Uiso 0.584(8) 1 calc R U P A 1
C69A C 0.6635(8) 1.1415(10) 0.1965(8) 0.037(3) Uani 0.584(8) 1 d D . P A 1
C70A C 0.6844(12) 1.2954(14) 0.1941(11) 0.051(4) Uani 0.584(8) 1 d D . P A 1
H70A H 0.665175 1.354321 0.176043 0.061 Uiso 0.584(8) 1 calc R U P A 1
C71A C 0.7618(11) 1.2921(9) 0.2464(9) 0.050(3) Uani 0.584(8) 1 d D . P A 1
H71A H 0.794270 1.345470 0.264487 0.060 Uiso 0.584(8) 1 calc R U P A 1
C72A C 0.7877(13) 1.2017(10) 0.2700(13) 0.043(4) Uani 0.584(8) 1 d D . P A 1
H72A H 0.840366 1.192911 0.304646 0.052 Uiso 0.584(8) 1 calc R U P A 1
N21B N 0.7187(10) 1.0924(11) 0.2317(10) 0.037(3) Uani 0.416(8) 1 d D . P A 2
N22B N 0.6074(10) 1.1776(11) 0.1664(9) 0.039(3) Uani 0.416(8) 1 d D . P A 2
N23B N 0.6187(11) 0.9376(11) 0.2271(9) 0.035(3) Uani 0.416(8) 1 d D . P A 2
N24B N 0.5166(12) 0.9965(15) 0.1247(11) 0.041(4) Uani 0.416(8) 1 d D . P A 2
C61B C 0.7418(11) 1.1845(12) 0.2347(10) 0.036(3) Uani 0.416(8) 1 d D . P A 2
C62B C 0.8165(16) 1.2284(13) 0.2716(15) 0.043(5) Uani 0.416(8) 1 d D . P A 2
H62B H 0.864184 1.194999 0.298921 0.052 Uiso 0.416(8) 1 calc R U P A 2
C63B C 0.8185(13) 1.3223(11) 0.2671(11) 0.049(4) Uani 0.416(8) 1 d D . P A 2
H63B H 0.872299 1.353115 0.287257 0.059 Uiso 0.416(8) 1 calc R U P A 2
C64B C 0.7472(11) 1.3751(11) 0.2351(10) 0.045(4) Uani 0.416(8) 1 d D . P A 2
H64B H 0.749387 1.440041 0.240725 0.054 Uiso 0.416(8) 1 calc R U P A 2
C65B C 0.6725(14) 1.3339(13) 0.1947(16) 0.044(5) Uani 0.416(8) 1 d D . P A 2
H65B H 0.624964 1.368428 0.168287 0.053 Uiso 0.416(8) 1 calc R U P A 2
C66B C 0.6723(14) 1.2390(14) 0.1958(13) 0.042(4) Uani 0.416(8) 1 d D . P A 2
C67B C 0.6372(12) 1.0914(11) 0.1885(14) 0.040(4) Uani 0.416(8) 1 d D . P A 2
C68B C 0.5204(11) 1.2018(14) 0.1206(11) 0.048(5) Uani 0.416(8) 1 d D . P A 2
H68D H 0.484170 1.242623 0.152159 0.072 Uiso 0.416(8) 1 calc R U P A 2
H68E H 0.485540 1.145706 0.107625 0.072 Uiso 0.416(8) 1 calc R U P A 2
H68F H 0.534466 1.233105 0.072104 0.072 Uiso 0.416(8) 1 calc R U P A 2
C69B C 0.5892(11) 1.0048(12) 0.1781(9) 0.038(3) Uani 0.416(8) 1 d D . P A 2
C70B C 0.4711(15) 0.9190(15) 0.1267(13) 0.047(5) Uani 0.416(8) 1 d D . P A 2
H70B H 0.416976 0.913062 0.093253 0.056 Uiso 0.416(8) 1 calc R U P A 2
C71B C 0.4968(12) 0.8445(12) 0.1747(10) 0.043(4) Uani 0.416(8) 1 d D . P A 2
H71B H 0.462766 0.788900 0.174545 0.051 Uiso 0.416(8) 1 calc R U P A 2
C72B C 0.5769(14) 0.8582(15) 0.2232(13) 0.038(4) Uani 0.416(8) 1 d D . P A 2
H72B H 0.601297 0.808558 0.253867 0.046 Uiso 0.416(8) 1 calc R U P A 2
Cl1 Cl 0.82890(14) 0.38096(16) 0.47916(13) 0.0521(5) Uani 1 1 d . . . . .
O1 O 0.9122(4) 0.3694(6) 0.5283(4) 0.0685(19) Uani 1 1 d . . . . .
O2 O 0.8468(5) 0.4499(5) 0.4229(4) 0.0686(19) Uani 1 1 d . . . . .
O3 O 0.7570(5) 0.4068(7) 0.5269(4) 0.086(3) Uani 1 1 d . . . . .
O4 O 0.8061(5) 0.2980(5) 0.4389(4) 0.0620(18) Uani 1 1 d . . . . .
Cl2 Cl 0.33195(13) 0.07916(14) 0.28441(11) 0.0412(4) Uani 1 1 d . . . . .
O5 O 0.4213(4) 0.0960(5) 0.2578(4) 0.0612(18) Uani 1 1 d . . . . .
O6 O 0.2839(4) 0.1648(4) 0.2916(4) 0.0482(14) Uani 1 1 d . . . . .
O7 O 0.2783(5) 0.0196(5) 0.2306(4) 0.067(2) Uani 1 1 d . . . . .
O8 O 0.3415(4) 0.0338(4) 0.3600(4) 0.0504(14) Uani 1 1 d . . . . .
Cl3 Cl 0.16862(15) 0.88236(15) 0.02625(12) 0.0497(5) Uani 1 1 d . . . . .
O9 O 0.0888(5) 0.8689(5) -0.0271(4) 0.0653(18) Uani 1 1 d . . . . .
O10 O 0.1500(5) 0.9526(5) 0.0841(5) 0.072(2) Uani 1 1 d . . . . .
O11 O 0.2416(5) 0.9119(6) -0.0167(4) 0.070(2) Uani 1 1 d . . . . .
O12 O 0.1884(5) 0.7977(4) 0.0664(4) 0.0631(18) Uani 1 1 d . . . . .
Cl4B Cl 0.6736(3) 0.5704(5) 0.2167(2) 0.0495(13) Uani 0.581(9) 1 d . . P B 2
O13B O 0.5857(7) 0.5866(10) 0.2466(8) 0.064(3) Uani 0.581(9) 1 d . . P B 2
O14B O 0.7153(10) 0.6607(10) 0.2051(10) 0.055(4) Uani 0.581(9) 1 d . . P B 2
O15B O 0.7249(9) 0.5162(9) 0.2691(8) 0.071(4) Uani 0.581(9) 1 d . . P B 2
O16 O 0.6606(5) 0.5445(7) 0.1458(5) 0.088(3) Uani 1 1 d . . . . .
Cl4A Cl 0.6584(4) 0.6237(5) 0.2151(3) 0.0434(15) Uani 0.419(9) 1 d . . P B 1
O15A O 0.6989(11) 0.5854(10) 0.2861(7) 0.057(4) Uani 0.419(9) 1 d . . P B 1
O13A O 0.5646(10) 0.6461(13) 0.2295(10) 0.064(3) Uani 0.419(9) 1 d . . P B 1
O14A O 0.7113(17) 0.7048(15) 0.1956(11) 0.060(6) Uani 0.419(9) 1 d . . P B 1

loop_
_atom_site_aniso_label
_atom_site_aniso_U_11
_atom_site_aniso_U_22
_atom_site_aniso_U_33
_atom_site_aniso_U_23
_atom_site_aniso_U_13
_atom_site_aniso_U_12
Ni1 0.0406(7) 0.0623(9) 0.0352(7) -0.0084(7) -0.0001(6) 0.0029(7)
N1 0.027(3) 0.067(5) 0.036(3) -0.015(3) -0.005(3) 0.004(3)
N2 0.047(4) 0.056(4) 0.035(3) -0.006(3) 0.004(3) -0.004(3)
N3 0.033(3) 0.062(4) 0.043(4) -0.015(3) 0.008(3) -0.008(3)
N4 0.045(4) 0.088(6) 0.047(4) -0.009(4) 0.005(3) -0.008(4)
N5 0.037(3) 0.051(4) 0.038(3) -0.001(3) 0.001(3) 0.008(3)
N6 0.041(3) 0.036(3) 0.045(4) 0.001(3) 0.000(3) -0.010(3)
N7 0.043(4) 0.054(4) 0.035(3) 0.006(3) 0.003(3) 0.007(3)
N8 0.059(4) 0.043(4) 0.044(4) 0.005(3) 0.011(3) 0.015(3)
N9 0.034(3) 0.056(4) 0.031(3) 0.009(3) 0.006(3) 0.004(3)
N10 0.037(3) 0.048(4) 0.047(4) 0.010(3) 0.008(3) 0.005(3)
N11 0.047(4) 0.056(4) 0.034(3) 0.002(3) 0.001(3) 0.002(3)
N12 0.044(4) 0.060(5) 0.047(4) -0.004(3) 0.009(3) 0.007(3)
C1 0.032(4) 0.055(5) 0.053(5) -0.013(4) 0.000(3) 0.006(4)
C2 0.038(4) 0.067(6) 0.037(4) -0.011(4) 0.005(3) -0.002(4)
C3 0.034(4) 0.067(6) 0.050(5) -0.025(4) 0.002(3) 0.003(4)
C4 0.045(5) 0.067(6) 0.044(5) -0.018(4) -0.001(4) 0.000(4)
C5 0.047(5) 0.059(5) 0.042(4) -0.004(4) -0.003(4) 0.010(4)
C6 0.047(4) 0.052(5) 0.028(4) -0.012(3) -0.003(3) -0.001(4)
C7 0.033(4) 0.047(4) 0.034(4) -0.011(3) 0.002(3) 0.000(3)
C8 0.061(5) 0.069(6) 0.034(4) 0.003(4) 0.003(4) 0.008(5)
C9 0.037(4) 0.059(5) 0.037(4) -0.013(4) 0.011(3) -0.005(4)
C10 0.054(6) 0.122(10) 0.058(6) -0.015(6) 0.018(5) -0.025(6)
C11 0.035(4) 0.130(10) 0.047(5) -0.016(6) 0.011(4) -0.003(5)
C12 0.034(4) 0.100(8) 0.037(4) -0.018(5) -0.003(3) -0.008(4)
C13 0.043(4) 0.045(4) 0.032(4) 0.002(3) 0.007(3) -0.002(3)
C14 0.042(4) 0.036(4) 0.039(4) 0.001(3) 0.009(3) -0.004(3)
C15 0.040(4) 0.046(4) 0.045(4) 0.002(3) 0.013(3) -0.004(3)
C16 0.036(4) 0.063(5) 0.044(4) 0.018(4) 0.002(3) 0.005(4)
C17 0.031(4) 0.067(6) 0.053(5) 0.013(4) 0.000(3) 0.000(4)
C18 0.032(3) 0.039(4) 0.042(4) -0.005(3) -0.005(3) 0.008(3)
C19 0.038(4) 0.034(4) 0.033(4) -0.004(3) 0.006(3) 0.006(3)
C20 0.075(6) 0.044(5) 0.053(5) -0.016(4) 0.001(4) -0.008(4)
C21 0.056(5) 0.039(4) 0.034(4) -0.002(3) 0.003(3) 0.011(4)
C22 0.065(5) 0.037(4) 0.034(4) -0.011(3) 0.005(4) 0.002(4)
C23 0.066(6) 0.067(6) 0.033(4) 0.008(4) 0.009(4) 0.012(5)
C24 0.047(4) 0.045(4) 0.029(4) -0.004(3) -0.008(3) 0.012(3)
C25 0.035(4) 0.049(5) 0.043(4) 0.001(4) 0.001(3) 0.001(3)
C26 0.050(5) 0.054(5) 0.038(4) -0.007(4) -0.008(3) 0.000(4)
C27 0.037(4) 0.070(6) 0.047(5) 0.002(4) 0.014(4) 0.017(4)
C28 0.044(4) 0.062(6) 0.045(4) -0.005(4) 0.012(4) 0.013(4)
C29 0.056(5) 0.049(5) 0.045(5) 0.005(4) 0.009(4) 0.005(4)
C30 0.038(4) 0.057(5) 0.032(4) -0.003(3) 0.002(3) 0.002(4)
C31 0.036(4) 0.056(5) 0.034(4) -0.001(3) 0.003(3) 0.009(4)
C32 0.040(4) 0.062(5) 0.040(4) 0.006(4) -0.001(3) 0.008(4)
C33 0.043(4) 0.066(6) 0.037(4) 0.007(4) 0.008(3) 0.021(4)
C34 0.050(5) 0.072(7) 0.063(6) 0.007(5) 0.022(4) 0.023(5)
C35 0.047(5) 0.073(7) 0.049(5) 0.004(5) 0.007(4) 0.012(5)
C36 0.041(4) 0.079(6) 0.041(4) -0.008(4) 0.005(3) 0.019(4)
Ni2 0.0265(6) 0.0570(8) 0.0322(6) -0.0040(6) 0.0008(5) 0.0127(6)
N13 0.029(3) 0.043(3) 0.037(3) -0.002(3) 0.001(2) 0.005(3)
N14 0.040(4) 0.046(4) 0.046(4) -0.004(3) -0.006(3) -0.003(3)
N15 0.033(3) 0.040(3) 0.033(3) -0.003(3) 0.000(2) 0.007(3)
N16 0.044(4) 0.042(3) 0.033(3) -0.005(3) 0.005(3) -0.001(3)
N17 0.027(3) 0.037(3) 0.042(3) -0.002(3) 0.002(2) 0.000(2)
N18 0.031(3) 0.044(4) 0.035(3) -0.009(3) 0.002(2) 0.005(3)
N19 0.023(3) 0.054(4) 0.033(3) 0.001(3) -0.002(2) 0.010(3)
N20 0.045(4) 0.056(4) 0.054(4) -0.008(4) 0.019(3) 0.009(3)
C37 0.027(3) 0.040(4) 0.042(4) 0.011(3) -0.001(3) -0.002(3)
C38 0.028(4) 0.058(5) 0.052(5) 0.008(4) 0.003(3) 0.000(3)
C39 0.036(4) 0.070(6) 0.059(5) 0.012(5) 0.006(4) -0.004(4)
C40 0.034(4) 0.089(8) 0.072(7) 0.030(6) -0.018(4) -0.023(5)
C41 0.049(5) 0.061(5) 0.052(5) 0.008(4) -0.015(4) -0.010(4)
C42 0.034(4) 0.045(5) 0.057(5) 0.004(4) -0.001(4) -0.009(3)
C43 0.038(4) 0.042(4) 0.037(4) -0.005(3) -0.001(3) -0.004(3)
C44 0.061(5) 0.056(5) 0.048(5) -0.006(4) -0.004(4) 0.009(4)
C45 0.041(4) 0.034(4) 0.039(4) 0.001(3) 0.001(3) 0.005(3)
C46 0.035(4) 0.043(4) 0.036(4) -0.002(3) 0.012(3) 0.003(3)
C47 0.034(4) 0.038(4) 0.047(4) -0.009(3) 0.008(3) 0.008(3)
C48 0.024(3) 0.032(3) 0.049(4) -0.001(3) 0.005(3) 0.003(3)
C49 0.031(3) 0.037(4) 0.031(4) -0.003(3) 0.002(3) 0.001(3)
C50 0.023(3) 0.044(4) 0.045(4) -0.010(3) 0.014(3) 0.001(3)
C51 0.038(4) 0.046(4) 0.044(4) -0.007(4) 0.008(3) 0.003(3)
C52 0.047(4) 0.038(4) 0.050(5) 0.000(4) 0.006(4) 0.006(4)
C53 0.033(4) 0.052(5) 0.045(4) 0.003(4) -0.004(3) 0.015(3)
C54 0.031(4) 0.039(4) 0.041(4) -0.008(3) 0.001(3) -0.001(3)
C55 0.026(3) 0.051(5) 0.037(4) -0.011(3) -0.005(3) 0.007(3)
C56 0.038(4) 0.055(5) 0.051(5) -0.002(4) 0.005(4) 0.023(4)
C57 0.022(3) 0.047(4) 0.039(4) -0.007(3) -0.001(3) 0.007(3)
C58 0.039(4) 0.062(5) 0.044(4) -0.002(4) 0.015(3) 0.021(4)
C59 0.041(4) 0.064(5) 0.041(4) 0.005(4) 0.014(3) 0.011(4)
C60 0.033(4) 0.062(5) 0.034(4) -0.005(3) -0.006(3) 0.015(3)
N21A 0.027(5) 0.036(6) 0.040(6) -0.006(5) 0.004(5) 0.007(4)
N22A 0.034(6) 0.078(8) 0.028(5) 0.006(6) -0.003(4) -0.005(6)
N23A 0.048(7) 0.025(6) 0.046(7) 0.012(6) 0.002(5) 0.009(5)
N24A 0.058(9) 0.050(7) 0.048(9) 0.008(6) 0.005(6) 0.033(6)
C61A 0.026(5) 0.051(6) 0.033(6) -0.015(5) 0.010(4) -0.002(4)
C62A 0.034(8) 0.054(7) 0.060(10) -0.016(7) 0.003(6) -0.016(6)
C63A 0.032(6) 0.065(9) 0.054(8) -0.014(6) 0.005(5) -0.021(6)
C64A 0.038(7) 0.078(8) 0.060(8) -0.015(7) 0.006(6) -0.010(6)
C65A 0.039(8) 0.083(8) 0.040(8) -0.012(6) 0.004(6) -0.007(6)
C66A 0.029(7) 0.071(9) 0.030(7) -0.009(7) 0.014(5) -0.002(6)
C67A 0.032(8) 0.047(7) 0.035(7) -0.004(7) -0.003(5) 0.009(6)
C68A 0.039(8) 0.122(16) 0.051(9) -0.017(10) -0.030(7) 0.022(9)
C69A 0.026(6) 0.049(7) 0.038(6) 0.015(6) 0.015(5) 0.017(5)
C70A 0.056(8) 0.050(8) 0.047(8) 0.012(9) 0.015(6) 0.025(8)
C71A 0.059(8) 0.028(6) 0.064(9) 0.009(6) 0.006(6) 0.014(6)
C72A 0.047(9) 0.033(6) 0.049(9) -0.003(6) 0.000(7) 0.013(5)
N21B 0.028(6) 0.042(7) 0.043(8) 0.001(7) 0.013(5) -0.001(6)
N22B 0.048(8) 0.044(7) 0.025(7) -0.005(6) 0.004(5) 0.005(6)
N23B 0.030(8) 0.048(8) 0.027(7) -0.009(6) -0.002(6) -0.008(6)
N24B 0.027(8) 0.058(11) 0.041(9) 0.016(9) 0.016(6) -0.001(8)
C61B 0.039(7) 0.036(7) 0.034(8) -0.008(7) 0.010(6) 0.008(5)
C62B 0.057(12) 0.041(8) 0.031(10) 0.002(8) -0.005(9) 0.001(7)
C63B 0.056(9) 0.040(7) 0.053(11) 0.007(7) 0.006(8) -0.005(7)
C64B 0.059(8) 0.037(8) 0.042(9) -0.006(7) 0.017(6) 0.007(6)
C65B 0.043(9) 0.036(7) 0.055(11) 0.003(9) 0.015(7) 0.013(7)
C66B 0.041(9) 0.040(7) 0.045(12) -0.001(8) 0.006(7) 0.006(6)
C67B 0.025(9) 0.042(8) 0.052(12) -0.006(10) 0.009(7) 0.006(7)
C68B 0.032(9) 0.064(12) 0.046(10) 0.013(9) -0.003(7) -0.012(8)
C69B 0.045(8) 0.044(9) 0.028(7) -0.011(7) 0.013(6) 0.004(7)
C70B 0.029(12) 0.062(10) 0.049(14) 0.006(9) 0.003(8) -0.006(7)
C71B 0.037(8) 0.044(9) 0.047(9) -0.008(7) 0.003(7) -0.002(7)
C72B 0.033(9) 0.048(9) 0.034(9) -0.014(9) 0.006(7) -0.009(7)
Cl1 0.0452(11) 0.0611(12) 0.0497(11) 0.0010(10) -0.0008(9) 0.0137(10)
O1 0.047(4) 0.087(5) 0.069(4) 0.008(4) -0.013(3) 0.022(4)
O2 0.083(5) 0.053(4) 0.071(4) 0.015(3) 0.014(4) 0.017(4)
O3 0.049(4) 0.152(8) 0.057(4) -0.005(5) 0.009(3) 0.018(5)
O4 0.056(4) 0.051(4) 0.076(4) 0.008(3) -0.022(3) -0.006(3)
Cl2 0.0337(8) 0.0469(10) 0.0424(9) -0.0064(8) -0.0009(7) 0.0024(8)
O5 0.033(3) 0.097(5) 0.054(4) 0.004(3) 0.009(3) -0.004(3)
O6 0.034(3) 0.043(3) 0.067(4) 0.006(3) -0.002(3) 0.007(2)
O7 0.057(4) 0.066(4) 0.072(4) -0.033(4) -0.025(3) 0.008(3)
O8 0.059(3) 0.041(3) 0.051(3) 0.007(3) 0.002(3) -0.007(3)
Cl3 0.0582(12) 0.0438(10) 0.0479(11) 0.0046(9) 0.0084(9) 0.0083(9)
O9 0.064(4) 0.063(4) 0.066(4) 0.023(3) -0.012(3) 0.014(3)
O10 0.065(4) 0.061(4) 0.092(5) -0.023(4) 0.014(4) 0.001(3)
O11 0.058(4) 0.090(5) 0.064(4) 0.021(4) 0.017(3) 0.024(4)
O12 0.099(5) 0.044(3) 0.046(3) 0.014(3) -0.004(3) 0.002(3)
Cl4B 0.0362(18) 0.069(4) 0.044(2) -0.004(2) 0.0029(14) 0.0061(19)
O13B 0.035(5) 0.080(8) 0.079(6) 0.009(6) 0.018(4) -0.005(5)
O14B 0.035(6) 0.051(9) 0.080(10) 0.009(8) 0.019(6) -0.010(7)
O15B 0.080(8) 0.063(8) 0.070(8) 0.019(6) 0.000(6) 0.021(7)
O16 0.056(4) 0.138(8) 0.066(5) 0.008(5) -0.021(4) -0.013(5)
Cl4A 0.053(3) 0.042(3) 0.035(2) -0.002(2) -0.0033(19) 0.000(3)
O15A 0.088(10) 0.039(8) 0.041(7) -0.006(6) -0.018(7) -0.005(7)
O13A 0.035(5) 0.080(8) 0.079(6) 0.009(6) 0.018(4) -0.005(5)
O14A 0.077(12) 0.070(14) 0.037(8) -0.009(10) 0.020(8) -0.016(12)

loop_
_atom_type_symbol
_atom_type_description
_atom_type_scat_dispersion_real
_atom_type_scat_dispersion_imag
_atom_type_scat_source
C C 0.0181 0.0091 'International Tables Vol C Tables 4.2.6.8 and 6.1.1.4'
H H 0.0000 0.0000 'International Tables Vol C Tables 4.2.6.8 and 6.1.1.4'
Cl Cl 0.3639 0.7018 'International Tables Vol C Tables 4.2.6.8 and 6.1.1.4'
N N 0.0311 0.0180 'International Tables Vol C Tables 4.2.6.8 and 6.1.1.4'
Ni Ni -3.0029 0.5091 'International Tables Vol C Tables 4.2.6.8 and 6.1.1.4'
O O 0.0492 0.0322 'International Tables Vol C Tables 4.2.6.8 and 6.1.1.4'

loop_
_exptl_crystal_face_index_h
_exptl_crystal_face_index_k
_exptl_crystal_face_index_l
_exptl_crystal_face_perp_dist
1 -3 -4 0.0576
1 -1 1 0.0295
-7 -2 -6 0.0229
-2 0 3 0.0773
-1 3 -1 0.0661
1 2 -3 0.0742
1 1 1 0.0415
0 -1 0 0.0444

loop_
_geom_angle_atom_site_label_1
_geom_angle_atom_site_label_2
_geom_angle_atom_site_label_3
_geom_angle
_geom_angle_site_symmetry_1
_geom_angle_site_symmetry_3
_geom_angle_publ_flag
N1 Ni1 N3 77.8(3) . . y
N1 Ni1 N7 90.0(3) . . y
N1 Ni1 N9 91.0(3) . . y
N1 Ni1 N11 97.2(3) . . y
N3 Ni1 N7 87.6(3) . . y
N5 Ni1 N1 163.9(3) . . y
N5 Ni1 N3 92.2(3) . . y
N5 Ni1 N7 76.9(3) . . y
N5 Ni1 N9 102.7(3) . . y
N5 Ni1 N11 94.0(3) . . y
N9 Ni1 N3 95.6(3) . . y
N9 Ni1 N7 176.8(2) . . y
N9 Ni1 N11 77.8(3) . . y
N11 Ni1 N3 171.8(3) . . y
N11 Ni1 N7 99.1(3) . . y
C1 N1 Ni1 140.4(6) . . ?
C7 N1 Ni1 113.4(5) . . ?
C7 N1 C1 105.5(7) . . ?
C6 N2 C8 125.5(7) . . ?
C7 N2 C6 106.6(7) . . ?
C7 N2 C8 127.9(7) . . ?
C9 N3 Ni1 116.3(5) . . ?
C9 N3 C12 117.0(7) . . ?
C12 N3 Ni1 126.8(6) . . ?
C9 N4 C10 116.6(9) . . ?
C13 N5 Ni1 138.0(6) . . ?
C19 N5 Ni1 115.3(5) . . ?
C19 N5 C13 106.6(6) . . ?
C18 N6 C20 124.5(7) . . ?
C19 N6 C18 105.7(6) . . ?
C19 N6 C20 129.8(7) . . ?
C21 N7 Ni1 114.3(5) . . ?
C24 N7 Ni1 127.7(5) . . ?
C24 N7 C21 116.5(7) . . ?
C21 N8 C22 117.7(8) . . ?
C25 N9 Ni1 139.6(6) . . ?
C31 N9 Ni1 114.3(5) . . ?
C31 N9 C25 105.1(7) . . ?
C30 N10 C32 123.2(7) . . ?
C31 N10 C30 105.4(7) . . ?
C31 N10 C32 131.4(7) . . ?
C33 N11 Ni1 115.7(5) . . ?
C33 N11 C36 117.1(8) . . ?
C36 N11 Ni1 127.2(7) . . ?
C33 N12 C34 111.2(8) . . ?
N1 C1 C2 129.1(8) . . ?
N1 C1 C6 109.2(8) . . ?
C6 C1 C2 121.7(8) . . ?
C1 C2 H2 122.0 . . ?
C3 C2 C1 116.0(9) . . ?
C3 C2 H2 122.0 . . ?
C2 C3 H3 119.2 . . ?
C4 C3 C2 121.6(9) . . ?
C4 C3 H3 119.2 . . ?
C3 C4 H4 118.1 . . ?
C3 C4 C5 123.7(8) . . ?
C5 C4 H4 118.1 . . ?
C4 C5 H5 122.7 . . ?
C6 C5 C4 114.6(9) . . ?
C6 C5 H5 122.7 . . ?
N2 C6 C1 105.9(7) . . ?
N2 C6 C5 131.6(8) . . ?
C1 C6 C5 122.4(8) . . ?
N1 C7 N2 112.8(7) . . ?
N1 C7 C9 119.5(7) . . ?
N2 C7 C9 127.5(7) . . ?
N2 C8 H8A 109.5 . . ?
N2 C8 H8B 109.5 . . ?
N2 C8 H8C 109.5 . . ?
H8A C8 H8B 109.5 . . ?
H8A C8 H8C 109.5 . . ?
H8B C8 H8C 109.5 . . ?
N3 C9 N4 126.7(8) . . ?
N3 C9 C7 112.9(7) . . ?
N4 C9 C7 120.2(8) . . ?
N4 C10 H10 120.0 . . ?
C11 C10 N4 120.0(10) . . ?
C11 C10 H10 120.0 . . ?
C10 C11 H11 120.3 . . ?
C10 C11 C12 119.4(9) . . ?
C12 C11 H11 120.3 . . ?
N3 C12 C11 120.2(9) . . ?
N3 C12 H12 119.9 . . ?
C11 C12 H12 119.9 . . ?
N5 C13 C14 129.9(7) . . ?
C18 C13 N5 109.1(7) . . ?
C18 C13 C14 120.9(7) . . ?
C13 C14 H14 122.4 . . ?
C15 C14 C13 115.2(8) . . ?
C15 C14 H14 122.4 . . ?
C14 C15 H15 117.8 . . ?
C14 C15 C16 124.4(8) . . ?
C16 C15 H15 117.8 . . ?
C15 C16 H16 119.7 . . ?
C17 C16 C15 120.6(8) . . ?
C17 C16 H16 119.7 . . ?
C16 C17 H17 122.5 . . ?
C16 C17 C18 114.9(8) . . ?
C18 C17 H17 122.5 . . ?
C13 C18 N6 106.5(6) . . ?
C13 C18 C17 124.0(8) . . ?
C17 C18 N6 129.4(7) . . ?
N5 C19 N6 112.1(6) . . ?
N5 C19 C21 120.1(7) . . ?
N6 C19 C21 127.6(7) . . ?
N6 C20 H20A 109.5 . . ?
N6 C20 H20B 109.5 . . ?
N6 C20 H20C 109.5 . . ?
H20A C20 H20B 109.5 . . ?
H20A C20 H20C 109.5 . . ?
H20B C20 H20C 109.5 . . ?
N7 C21 C19 112.7(7) . . ?
N8 C21 N7 126.8(7) . . ?
N8 C21 C19 120.4(8) . . ?
N8 C22 H22 119.9 . . ?
N8 C22 C23 120.2(8) . . ?
C23 C22 H22 119.9 . . ?
C22 C23 H23 121.2 . . ?
C22 C23 C24 117.5(8) . . ?
C24 C23 H23 121.2 . . ?
N7 C24 C23 121.2(7) . . ?
N7 C24 H24 119.4 . . ?
C23 C24 H24 119.4 . . ?
C26 C25 N9 131.4(8) . . ?
C26 C25 C30 120.0(8) . . ?
C30 C25 N9 108.6(7) . . ?
C25 C26 H26 121.6 . . ?
C25 C26 C27 116.8(8) . . ?
C27 C26 H26 121.6 . . ?
C26 C27 H27 118.8 . . ?
C28 C27 C26 122.4(8) . . ?
C28 C27 H27 118.8 . . ?
C27 C28 H28 119.1 . . ?
C27 C28 C29 121.8(8) . . ?
C29 C28 H28 119.1 . . ?
C28 C29 H29 122.1 . . ?
C28 C29 C30 115.8(9) . . ?
C30 C29 H29 122.1 . . ?
N10 C30 C25 107.3(7) . . ?
N10 C30 C29 129.5(8) . . ?
C25 C30 C29 123.2(8) . . ?
N9 C31 N10 113.6(7) . . ?
N9 C31 C33 117.0(8) . . ?
N10 C31 C33 129.3(8) . . ?
N10 C32 H32A 109.5 . . ?
N10 C32 H32B 109.5 . . ?
N10 C32 H32C 109.5 . . ?
H32A C32 H32B 109.5 . . ?
H32A C32 H32C 109.5 . . ?
H32B C32 H32C 109.5 . . ?
N11 C33 N12 127.1(7) . . ?
N11 C33 C31 114.4(8) . . ?
N12 C33 C31 118.5(8) . . ?
N12 C34 H34 117.4 . . ?
C35 C34 N12 125.2(10) . . ?
C35 C34 H34 117.4 . . ?
C34 C35 H35 120.6 . . ?
C34 C35 C36 118.7(9) . . ?
C36 C35 H35 120.6 . . ?
N11 C36 C35 120.6(10) . . ?
N11 C36 H36 119.7 . . ?
C35 C36 H36 119.7 . . ?
N13 Ni2 N15 78.3(2) . . y
N13 Ni2 N17 91.5(2) . . y
N13 Ni2 N19 96.4(2) . . y
N13 Ni2 N23A 86.3(4) . . y
N13 Ni2 N23B 169.4(5) . . y
N15 Ni2 N23A 87.6(4) . . y
N15 Ni2 N23B 91.3(5) . . y
N17 Ni2 N15 95.6(2) . . y
N17 Ni2 N19 79.0(3) . . y
N17 Ni2 N23A 175.8(4) . . y
N17 Ni2 N23B 87.6(4) . . y
N19 Ni2 N15 172.3(2) . . y
N19 Ni2 N23A 97.6(4) . . y
N19 Ni2 N23B 93.8(5) . . y
N21A Ni2 N13 162.8(4) . . y
N21A Ni2 N15 93.2(4) . . y
N21A Ni2 N17 104.3(4) . . y
N21A Ni2 N19 93.3(4) . . y
N21A Ni2 N23A 78.3(5) . . y
N21B Ni2 N13 102.3(5) . . y
N21B Ni2 N15 92.4(5) . . y
N21B Ni2 N17 165.2(5) . . y
N21B Ni2 N19 94.1(5) . . y
N21B Ni2 N23B 79.8(6) . . y
C37 N13 Ni2 141.6(5) . . ?
C43 N13 Ni2 114.7(5) . . ?
C43 N13 C37 103.7(6) . . ?
C42 N14 C44 125.0(7) . . ?
C43 N14 C42 105.6(7) . . ?
C43 N14 C44 129.3(7) . . ?
C45 N15 Ni2 115.7(5) . . ?
C48 N15 Ni2 128.7(5) . . ?
C48 N15 C45 115.4(6) . . ?
C45 N16 C46 114.7(7) . . ?
C49 N17 Ni2 140.4(5) . . ?
C55 N17 Ni2 112.1(5) . . ?
C55 N17 C49 106.4(6) . . ?
C54 N18 C56 122.3(7) . . ?
C55 N18 C54 106.2(6) . . ?
C55 N18 C56 131.5(7) . . ?
C57 N19 Ni2 115.1(5) . . ?
C60 N19 Ni2 127.3(5) . . ?
C60 N19 C57 117.6(6) . . ?
C57 N20 C58 117.9(8) . . ?
N13 C37 C38 128.6(7) . . ?
C42 C37 N13 109.8(7) . . ?
C42 C37 C38 121.5(7) . . ?
C37 C38 H38 122.7 . . ?
C39 C38 C37 114.7(8) . . ?
C39 C38 H38 122.7 . . ?
C38 C39 H39 118.4 . . ?
C40 C39 C38 123.1(9) . . ?
C40 C39 H39 118.4 . . ?
C39 C40 H40 119.2 . . ?
C41 C40 C39 121.5(8) . . ?
C41 C40 H40 119.2 . . ?
C40 C41 H41 121.0 . . ?
C40 C41 C42 117.9(9) . . ?
C42 C41 H41 121.0 . . ?
N14 C42 C37 106.9(7) . . ?
N14 C42 C41 132.0(9) . . ?
C37 C42 C41 121.0(8) . . ?
N13 C43 N14 113.9(7) . . ?
N13 C43 C45 119.1(7) . . ?
N14 C43 C45 126.6(7) . . ?
N14 C44 H44A 109.5 . . ?
N14 C44 H44B 109.5 . . ?
N14 C44 H44C 109.5 . . ?
H44A C44 H44B 109.5 . . ?
H44A C44 H44C 109.5 . . ?
H44B C44 H44C 109.5 . . ?
N15 C45 C43 112.1(6) . . ?
N16 C45 N15 127.2(7) . . ?
N16 C45 C43 120.7(7) . . ?
N16 C46 H46 118.1 . . ?
N16 C46 C47 123.8(7) . . ?
C47 C46 H46 118.1 . . ?
C46 C47 H47 121.8 . . ?
C48 C47 C46 116.4(7) . . ?
C48 C47 H47 121.8 . . ?
N15 C48 C47 122.3(7) . . ?
N15 C48 H48 118.8 . . ?
C47 C48 H48 118.8 . . ?
N17 C49 C50 132.9(7) . . ?
N17 C49 C54 109.5(6) . . ?
C54 C49 C50 117.6(7) . . ?
C49 C50 H50 119.8 . . ?
C51 C50 C49 120.5(7) . . ?
C51 C50 H50 119.8 . . ?
C50 C51 H51 120.1 . . ?
C50 C51 C52 119.9(7) . . ?
C52 C51 H51 120.1 . . ?
C51 C52 H52 119.1 . . ?
C53 C52 C51 121.8(8) . . ?
C53 C52 H52 119.1 . . ?
C52 C53 H53 121.3 . . ?
C54 C53 C52 117.3(7) . . ?
C54 C53 H53 121.3 . . ?
N18 C54 C49 105.2(7) . . ?
C53 C54 N18 132.0(7) . . ?
C53 C54 C49 122.8(7) . . ?
N17 C55 N18 112.7(7) . . ?
N17 C55 C57 120.2(7) . . ?
N18 C55 C57 127.1(6) . . ?
N18 C56 H56A 109.5 . . ?
N18 C56 H56B 109.5 . . ?
N18 C56 H56C 109.5 . . ?
H56A C56 H56B 109.5 . . ?
H56A C56 H56C 109.5 . . ?
H56B C56 H56C 109.5 . . ?
N19 C57 C55 112.6(6) . . ?
N20 C57 N19 125.2(8) . . ?
N20 C57 C55 122.2(7) . . ?
N20 C58 H58 119.0 . . ?
N20 C58 C59 122.0(7) . . ?
C59 C58 H58 119.0 . . ?
C58 C59 H59 122.2 . . ?
C60 C59 C58 115.7(8) . . ?
C60 C59 H59 122.2 . . ?
N19 C60 C59 121.6(8) . . ?
N19 C60 H60 119.2 . . ?
C59 C60 H60 119.2 . . ?
C61A N21A Ni2 139.8(10) . . ?
C67A N21A Ni2 115.6(9) . . ?
C67A N21A C61A 104.3(11) . . ?
C66A N22A C67A 107.3(12) . . ?
C66A N22A C68A 127.7(13) . . ?
C67A N22A C68A 124.2(13) . . ?
C69A N23A Ni2 110.4(9) . . ?
C72A N23A Ni2 126.2(11) . . ?
C72A N23A C69A 121.1(14) . . ?
C70A N24A C69A 115.3(15) . . ?
N21A C61A C66A 110.7(13) . . ?
C62A C61A N21A 130.1(13) . . ?
C62A C61A C66A 119.2(14) . . ?
C61A C62A H62A 121.2 . . ?
C63A C62A C61A 117.6(16) . . ?
C63A C62A H62A 121.2 . . ?
C62A C63A H63A 118.1 . . ?
C62A C63A C64A 123.7(16) . . ?
C64A C63A H63A 118.1 . . ?
C63A C64A H64A 119.8 . . ?
C63A C64A C65A 120.5(14) . . ?
C65A C64A H64A 119.8 . . ?
C64A C65A H65A 122.2 . . ?
C64A C65A C66A 115.7(16) . . ?
C66A C65A H65A 122.2 . . ?
N22A C66A C61A 105.8(14) . . ?
N22A C66A C65A 130.9(16) . . ?
C65A C66A C61A 123.2(17) . . ?
N21A C67A N22A 111.6(12) . . ?
N21A C67A C69A 120.0(11) . . ?
N22A C67A C69A 128.3(12) . . ?
N22A C68A H68A 109.5 . . ?
N22A C68A H68B 109.5 . . ?
N22A C68A H68C 109.5 . . ?
H68A C68A H68B 109.5 . . ?
H68A C68A H68C 109.5 . . ?
H68B C68A H68C 109.5 . . ?
N23A C69A N24A 122.6(14) . . ?
N23A C69A C67A 114.8(11) . . ?
N24A C69A C67A 122.6(13) . . ?
N24A C70A H70A 116.9 . . ?
N24A C70A C71A 126.2(17) . . ?
C71A C70A H70A 116.9 . . ?
C70A C71A H71A 123.0 . . ?
C70A C71A C72A 114.0(15) . . ?
C72A C71A H71A 123.0 . . ?
N23A C72A C71A 120.7(16) . . ?
N23A C72A H72A 119.7 . . ?
C71A C72A H72A 119.7 . . ?
C61B N21B Ni2 135.0(13) . . ?
C67B N21B Ni2 116.9(12) . . ?
C67B N21B C61B 103.4(13) . . ?
C66B N22B C67B 107.0(13) . . ?
C66B N22B C68B 125.6(15) . . ?
C67B N22B C68B 127.4(15) . . ?
C69B N23B Ni2 107.8(11) . . ?
C72B N23B Ni2 133.1(13) . . ?
C72B N23B C69B 118.9(16) . . ?
C70B N24B C69B 115.6(18) . . ?
N21B C61B C66B 111.0(15) . . ?
C62B C61B N21B 130.3(16) . . ?
C62B C61B C66B 118.6(16) . . ?
C61B C62B H62B 121.6 . . ?
C63B C62B C61B 116.9(18) . . ?
C63B C62B H62B 121.6 . . ?
C62B C63B H63B 118.0 . . ?
C62B C63B C64B 124.1(18) . . ?
C64B C63B H63B 118.0 . . ?
C63B C64B H64B 119.7 . . ?
C63B C64B C65B 120.5(16) . . ?
C65B C64B H64B 119.7 . . ?
C64B C65B H65B 122.5 . . ?
C66B C65B C64B 115.1(18) . . ?
C66B C65B H65B 122.5 . . ?
N22B C66B C61B 105.4(15) . . ?
N22B C66B C65B 130.2(18) . . ?
C65B C66B C61B 124.3(18) . . ?
N21B C67B N22B 113.2(14) . . ?
N21B C67B C69B 118.4(14) . . ?
N22B C67B C69B 128.1(14) . . ?
N22B C68B H68D 109.5 . . ?
N22B C68B H68E 109.5 . . ?
N22B C68B H68F 109.5 . . ?
H68D C68B H68E 109.5 . . ?
H68D C68B H68F 109.5 . . ?
H68E C68B H68F 109.5 . . ?
N23B C69B N24B 124.2(16) . . ?
N23B C69B C67B 115.1(15) . . ?
N24B C69B C67B 120.6(16) . . ?
N24B C70B H70B 117.8 . . ?
N24B C70B C71B 124(2) . . ?
C71B C70B H70B 117.8 . . ?
C70B C71B H71B 122.6 . . ?
C70B C71B C72B 114.8(18) . . ?
C72B C71B H71B 122.6 . . ?
N23B C72B C71B 121.6(19) . . ?
N23B C72B H72B 119.2 . . ?
C71B C72B H72B 119.2 . . ?
O2 Cl1 O1 106.8(5) . . ?
O3 Cl1 O1 109.2(4) . . ?
O3 Cl1 O2 112.0(5) . . ?
O4 Cl1 O1 110.1(4) . . ?
O4 Cl1 O2 108.8(4) . . ?
O4 Cl1 O3 109.9(5) . . ?
O5 Cl2 O6 109.9(4) . . ?
O5 Cl2 O7 111.6(4) . . ?
O5 Cl2 O8 108.8(4) . . ?
O6 Cl2 O7 108.7(4) . . ?
O6 Cl2 O8 109.9(4) . . ?
O8 Cl2 O7 107.9(4) . . ?
O9 Cl3 O10 109.8(4) . . ?
O11 Cl3 O9 108.9(4) . . ?
O11 Cl3 O10 108.7(5) . . ?
O11 Cl3 O12 112.2(4) . . ?
O12 Cl3 O9 108.5(4) . . ?
O12 Cl3 O10 108.7(4) . . ?
O13B Cl4B O14B 107.0(9) . . ?
O15B Cl4B O13B 109.1(8) . . ?
O15B Cl4B O14B 112.9(9) . . ?
O16 Cl4B O13B 107.7(7) . . ?
O16 Cl4B O14B 99.9(9) . . ?
O16 Cl4B O15B 119.3(9) . . ?
O15A Cl4A O16 107.9(8) . . ?
O15A Cl4A O13A 106.9(10) . . ?
O15A Cl4A O14A 108.3(11) . . ?
O13A Cl4A O16 110.0(8) . . ?
O13A Cl4A O14A 112.3(12) . . ?
O14A Cl4A O16 111.3(9) . . ?

loop_
_geom_bond_atom_site_label_1
_geom_bond_atom_site_label_2
_geom_bond_distance
_geom_bond_site_symmetry_2
_geom_bond_publ_flag
Ni1 N1 2.073(6) . y
Ni1 N3 2.112(7) . y
Ni1 N5 2.061(6) . y
Ni1 N7 2.188(7) . y
Ni1 N9 2.079(7) . y
Ni1 N11 2.088(7) . y
N1 C1 1.384(10) . ?
N1 C7 1.318(11) . ?
N2 C6 1.384(11) . ?
N2 C7 1.352(11) . ?
N2 C8 1.487(11) . ?
N3 C9 1.305(11) . ?
N3 C12 1.354(10) . ?
N4 C9 1.310(11) . ?
N4 C10 1.366(13) . ?
N5 C13 1.391(10) . ?
N5 C19 1.319(10) . ?
N6 C18 1.414(9) . ?
N6 C19 1.367(10) . ?
N6 C20 1.418(10) . ?
N7 C21 1.333(11) . ?
N7 C24 1.323(10) . ?
N8 C21 1.285(11) . ?
N8 C22 1.344(11) . ?
N9 C25 1.404(10) . ?
N9 C31 1.328(11) . ?
N10 C30 1.391(10) . ?
N10 C31 1.369(11) . ?
N10 C32 1.447(11) . ?
N11 C33 1.329(12) . ?
N11 C36 1.336(10) . ?
N12 C33 1.361(12) . ?
N12 C34 1.384(12) . ?
C1 C2 1.405(12) . ?
C1 C6 1.391(12) . ?
C2 H2 0.9500 . ?
C2 C3 1.380(12) . ?
C3 H3 0.9500 . ?
C3 C4 1.380(14) . ?
C4 H4 0.9500 . ?
C4 C5 1.392(13) . ?
C5 H5 0.9500 . ?
C5 C6 1.392(11) . ?
C7 C9 1.470(10) . ?
C8 H8A 0.9800 . ?
C8 H8B 0.9800 . ?
C8 H8C 0.9800 . ?
C10 H10 0.9500 . ?
C10 C11 1.357(16) . ?
C11 H11 0.9500 . ?
C11 C12 1.359(14) . ?
C12 H12 0.9500 . ?
C13 C14 1.411(11) . ?
C13 C18 1.371(11) . ?
C14 H14 0.9500 . ?
C14 C15 1.346(11) . ?
C15 H15 0.9500 . ?
C15 C16 1.421(12) . ?
C16 H16 0.9500 . ?
C16 C17 1.373(13) . ?
C17 H17 0.9500 . ?
C17 C18 1.403(10) . ?
C19 C21 1.463(10) . ?
C20 H20A 0.9800 . ?
C20 H20B 0.9800 . ?
C20 H20C 0.9800 . ?
C22 H22 0.9500 . ?
C22 C23 1.380(13) . ?
C23 H23 0.9500 . ?
C23 C24 1.387(13) . ?
C24 H24 0.9500 . ?
C25 C26 1.366(12) . ?
C25 C30 1.396(12) . ?
C26 H26 0.9500 . ?
C26 C27 1.444(12) . ?
C27 H27 0.9500 . ?
C27 C28 1.345(14) . ?
C28 H28 0.9500 . ?
C28 C29 1.390(12) . ?
C29 H29 0.9500 . ?
C29 C30 1.408(12) . ?
C31 C33 1.464(11) . ?
C32 H32A 0.9800 . ?
C32 H32B 0.9800 . ?
C32 H32C 0.9800 . ?
C34 H34 0.9500 . ?
C34 C35 1.307(15) . ?
C35 H35 0.9500 . ?
C35 C36 1.364(14) . ?
C36 H36 0.9500 . ?
Ni2 N13 2.072(6) . y
Ni2 N15 2.111(6) . y
Ni2 N17 2.089(7) . y
Ni2 N19 2.110(6) . y
Ni2 N21A 2.010(12) . y
Ni2 N23A 2.250(13) . y
Ni2 N21B 1.895(16) . y
Ni2 N23B 2.264(16) . y
N13 C37 1.399(9) . ?
N13 C43 1.337(10) . ?
N14 C42 1.380(11) . ?
N14 C43 1.363(10) . ?
N14 C44 1.455(11) . ?
N15 C45 1.378(10) . ?
N15 C48 1.329(9) . ?
N16 C45 1.313(10) . ?
N16 C46 1.342(10) . ?
N17 C49 1.346(10) . ?
N17 C55 1.331(9) . ?
N18 C54 1.397(10) . ?
N18 C55 1.347(11) . ?
N18 C56 1.472(9) . ?
N19 C57 1.345(10) . ?
N19 C60 1.325(10) . ?
N20 C57 1.315(10) . ?
N20 C58 1.317(11) . ?
C37 C38 1.422(11) . ?
C37 C42 1.388(12) . ?
C38 H38 0.9500 . ?
C38 C39 1.388(12) . ?
C39 H39 0.9500 . ?
C39 C40 1.384(15) . ?
C40 H40 0.9500 . ?
C40 C41 1.351(15) . ?
C41 H41 0.9500 . ?
C41 C42 1.392(12) . ?
C43 C45 1.467(11) . ?
C44 H44A 0.9800 . ?
C44 H44B 0.9800 . ?
C44 H44C 0.9800 . ?
C46 H46 0.9500 . ?
C46 C47 1.382(11) . ?
C47 H47 0.9500 . ?
C47 C48 1.382(10) . ?
C48 H48 0.9500 . ?
C49 C50 1.423(10) . ?
C49 C54 1.412(11) . ?
C50 H50 0.9500 . ?
C50 C51 1.310(12) . ?
C51 H51 0.9500 . ?
C51 C52 1.441(11) . ?
C52 H52 0.9500 . ?
C52 C53 1.361(12) . ?
C53 H53 0.9500 . ?
C53 C54 1.360(12) . ?
C55 C57 1.484(11) . ?
C56 H56A 0.9800 . ?
C56 H56B 0.9800 . ?
C56 H56C 0.9800 . ?
C58 H58 0.9500 . ?
C58 C59 1.411(12) . ?
C59 H59 0.9500 . ?
C59 C60 1.397(11) . ?
C60 H60 0.9500 . ?
N21A C61A 1.381(16) . ?
N21A C67A 1.363(16) . ?
N22A C66A 1.36(2) . ?
N22A C67A 1.391(15) . ?
N22A C68A 1.508(18) . ?
N23A C69A 1.359(16) . ?
N23A C72A 1.29(2) . ?
N24A C69A 1.362(17) . ?
N24A C70A 1.31(2) . ?
C61A C62A 1.37(2) . ?
C61A C66A 1.42(2) . ?
C62A H62A 0.9500 . ?
C62A C63A 1.372(18) . ?
C63A H63A 0.9500 . ?
C63A C64A 1.38(2) . ?
C64A H64A 0.9500 . ?
C64A C65A 1.39(2) . ?
C65A H65A 0.9500 . ?
C65A C66A 1.40(2) . ?
C67A C69A 1.44(2) . ?
C68A H68A 0.9800 . ?
C68A H68B 0.9800 . ?
C68A H68C 0.9800 . ?
C70A H70A 0.9500 . ?
C70A C71A 1.40(2) . ?
C71A H71A 0.9500 . ?
C71A C72A 1.423(18) . ?
C72A H72A 0.9500 . ?
N21B C61B 1.384(19) . ?
N21B C67B 1.361(18) . ?
N22B C66B 1.37(2) . ?
N22B C67B 1.376(18) . ?
N22B C68B 1.494(18) . ?
N23B C69B 1.343(19) . ?
N23B C72B 1.31(2) . ?
N24B C69B 1.36(2) . ?
N24B C70B 1.31(2) . ?
C61B C62B 1.38(2) . ?
C61B C66B 1.42(2) . ?
C62B H62B 0.9500 . ?
C62B C63B 1.37(2) . ?
C63B H63B 0.9500 . ?
C63B C64B 1.38(2) . ?
C64B H64B 0.9500 . ?
C64B C65B 1.39(2) . ?
C65B H65B 0.9500 . ?
C65B C66B 1.38(2) . ?
C67B C69B 1.45(2) . ?
C68B H68D 0.9800 . ?
C68B H68E 0.9800 . ?
C68B H68F 0.9800 . ?
C70B H70B 0.9500 . ?
C70B C71B 1.40(2) . ?
C71B H71B 0.9500 . ?
C71B C72B 1.40(2) . ?
C72B H72B 0.9500 . ?
Cl1 O1 1.447(6) . ?
Cl1 O2 1.428(7) . ?
Cl1 O3 1.424(7) . ?
Cl1 O4 1.415(7) . ?
Cl2 O5 1.435(6) . ?
Cl2 O6 1.442(6) . ?
Cl2 O7 1.452(6) . ?
Cl2 O8 1.450(6) . ?
Cl3 O9 1.447(7) . ?
Cl3 O10 1.457(7) . ?
Cl3 O11 1.404(7) . ?
Cl3 O12 1.433(6) . ?
Cl4B O13B 1.437(11) . ?
Cl4B O14B 1.468(14) . ?
Cl4B O15B 1.380(13) . ?
Cl4B O16 1.268(9) . ?
O16 Cl4A 1.650(11) . ?
Cl4A O15A 1.429(14) . ?
Cl4A O13A 1.451(15) . ?
Cl4A O14A 1.46(2) . ?

loop_
_geom_torsion_atom_site_label_1
_geom_torsion_atom_site_label_2
_geom_torsion_atom_site_label_3
_geom_torsion_atom_site_label_4
_geom_torsion
_geom_torsion_site_symmetry_1
_geom_torsion_site_symmetry_2
_geom_torsion_site_symmetry_3
_geom_torsion_site_symmetry_4
_geom_torsion_publ_flag
Ni1 N1 C1 C2 -9.6(16) . . . . ?
Ni1 N1 C1 C6 169.8(7) . . . . ?
Ni1 N1 C7 N2 -173.6(5) . . . . ?
Ni1 N1 C7 C9 1.7(10) . . . . ?
Ni1 N3 C9 N4 177.2(8) . . . . ?
Ni1 N3 C9 C7 2.8(10) . . . . ?
Ni1 N3 C12 C11 -178.5(8) . . . . ?
Ni1 N5 C13 C14 -3.2(14) . . . . ?
Ni1 N5 C13 C18 172.9(6) . . . . ?
Ni1 N5 C19 N6 -174.0(5) . . . . ?
Ni1 N5 C19 C21 1.9(9) . . . . ?
Ni1 N7 C21 N8 167.8(7) . . . . ?
Ni1 N7 C21 C19 -8.6(9) . . . . ?
Ni1 N7 C24 C23 -163.1(6) . . . . ?
Ni1 N9 C25 C26 11.6(14) . . . . ?
Ni1 N9 C25 C30 -166.9(6) . . . . ?
Ni1 N9 C31 N10 169.3(5) . . . . ?
Ni1 N9 C31 C33 -9.3(9) . . . . ?
Ni1 N11 C33 N12 -175.1(7) . . . . ?
Ni1 N11 C33 C31 2.2(9) . . . . ?
Ni1 N11 C36 C35 179.0(6) . . . . ?
N1 C1 C2 C3 178.1(8) . . . . ?
N1 C1 C6 N2 -0.5(9) . . . . ?
N1 C1 C6 C5 -178.2(8) . . . . ?
N1 C7 C9 N3 -3.0(11) . . . . ?
N1 C7 C9 N4 -177.9(8) . . . . ?
N2 C7 C9 N3 171.6(8) . . . . ?
N2 C7 C9 N4 -3.3(13) . . . . ?
N4 C10 C11 C12 2.9(19) . . . . ?
N5 C13 C14 C15 175.0(8) . . . . ?
N5 C13 C18 N6 0.9(9) . . . . ?
N5 C13 C18 C17 -176.0(8) . . . . ?
N5 C19 C21 N7 4.7(11) . . . . ?
N5 C19 C21 N8 -171.9(8) . . . . ?
N6 C19 C21 N7 180.0(7) . . . . ?
N6 C19 C21 N8 3.3(13) . . . . ?
N8 C22 C23 C24 -0.6(13) . . . . ?
N9 C25 C26 C27 -178.5(8) . . . . ?
N9 C25 C30 N10 1.3(9) . . . . ?
N9 C25 C30 C29 -180.0(8) . . . . ?
N9 C31 C33 N11 4.8(11) . . . . ?
N9 C31 C33 N12 -177.7(7) . . . . ?
N10 C31 C33 N11 -173.6(8) . . . . ?
N10 C31 C33 N12 3.9(13) . . . . ?
N12 C34 C35 C36 0.8(15) . . . . ?
C1 N1 C7 N2 -1.5(9) . . . . ?
C1 N1 C7 C9 173.8(7) . . . . ?
C1 C2 C3 C4 1.4(13) . . . . ?
C2 C1 C6 N2 178.9(8) . . . . ?
C2 C1 C6 C5 1.2(13) . . . . ?
C2 C3 C4 C5 -1.7(15) . . . . ?
C3 C4 C5 C6 1.6(14) . . . . ?
C4 C5 C6 N2 -178.4(8) . . . . ?
C4 C5 C6 C1 -1.4(13) . . . . ?
C6 N2 C7 N1 1.2(9) . . . . ?
C6 N2 C7 C9 -173.7(8) . . . . ?
C6 C1 C2 C3 -1.2(13) . . . . ?
C7 N1 C1 C2 -178.2(9) . . . . ?
C7 N1 C1 C6 1.2(9) . . . . ?
C7 N2 C6 C1 -0.4(9) . . . . ?
C7 N2 C6 C5 177.0(9) . . . . ?
C8 N2 C6 C1 180.0(8) . . . . ?
C8 N2 C6 C5 -2.6(15) . . . . ?
C8 N2 C7 N1 -179.2(8) . . . . ?
C8 N2 C7 C9 5.9(14) . . . . ?
C9 N3 C12 C11 2.1(14) . . . . ?
C9 N4 C10 C11 -3.7(17) . . . . ?
C10 N4 C9 N3 4.2(15) . . . . ?
C10 N4 C9 C7 178.3(9) . . . . ?
C10 C11 C12 N3 -2.0(18) . . . . ?
C12 N3 C9 N4 -3.4(14) . . . . ?
C12 N3 C9 C7 -177.8(8) . . . . ?
C13 N5 C19 N6 2.1(9) . . . . ?
C13 N5 C19 C21 178.0(7) . . . . ?
C13 C14 C15 C16 -0.3(12) . . . . ?
C14 C13 C18 N6 177.4(7) . . . . ?
C14 C13 C18 C17 0.5(13) . . . . ?
C14 C15 C16 C17 1.5(13) . . . . ?
C15 C16 C17 C18 -1.6(12) . . . . ?
C16 C17 C18 N6 -175.5(8) . . . . ?
C16 C17 C18 C13 0.6(13) . . . . ?
C18 N6 C19 N5 -1.5(9) . . . . ?
C18 N6 C19 C21 -177.0(8) . . . . ?
C18 C13 C14 C15 -0.7(11) . . . . ?
C19 N5 C13 C14 -177.9(8) . . . . ?
C19 N5 C13 C18 -1.8(9) . . . . ?
C19 N6 C18 C13 0.3(8) . . . . ?
C19 N6 C18 C17 176.9(8) . . . . ?
C20 N6 C18 C13 -177.8(8) . . . . ?
C20 N6 C18 C17 -1.1(14) . . . . ?
C20 N6 C19 N5 176.4(8) . . . . ?
C20 N6 C19 C21 0.9(14) . . . . ?
C21 N7 C24 C23 2.4(12) . . . . ?
C21 N8 C22 C23 3.2(12) . . . . ?
C22 N8 C21 N7 -3.2(13) . . . . ?
C22 N8 C21 C19 172.9(8) . . . . ?
C22 C23 C24 N7 -2.3(12) . . . . ?
C24 N7 C21 N8 0.4(13) . . . . ?
C24 N7 C21 C19 -176.0(7) . . . . ?
C25 N9 C31 N10 -1.4(9) . . . . ?
C25 N9 C31 C33 180.0(7) . . . . ?
C25 C26 C27 C28 0.9(13) . . . . ?
C26 C25 C30 N10 -177.4(7) . . . . ?
C26 C25 C30 C29 1.3(13) . . . . ?
C26 C27 C28 C29 -2.7(14) . . . . ?
C27 C28 C29 C30 3.6(13) . . . . ?
C28 C29 C30 N10 175.5(8) . . . . ?
C28 C29 C30 C25 -3.0(13) . . . . ?
C30 N10 C31 N9 2.2(9) . . . . ?
C30 N10 C31 C33 -179.4(8) . . . . ?
C30 C25 C26 C27 -0.2(12) . . . . ?
C31 N9 C25 C26 178.5(9) . . . . ?
C31 N9 C25 C30 0.0(9) . . . . ?
C31 N10 C30 C25 -2.0(9) . . . . ?
C31 N10 C30 C29 179.4(8) . . . . ?
C32 N10 C30 C25 179.0(7) . . . . ?
C32 N10 C30 C29 0.4(13) . . . . ?
C32 N10 C31 N9 -179.0(7) . . . . ?
C32 N10 C31 C33 -0.5(14) . . . . ?
C33 N11 C36 C35 0.3(12) . . . . ?
C33 N12 C34 C35 2.6(13) . . . . ?
C34 N12 C33 N11 -5.0(12) . . . . ?
C34 N12 C33 C31 177.8(7) . . . . ?
C34 C35 C36 N11 -2.4(14) . . . . ?
C36 N11 C33 N12 3.8(12) . . . . ?
C36 N11 C33 C31 -179.0(7) . . . . ?
Ni2 N13 C37 C38 -2.2(14) . . . . ?
Ni2 N13 C37 C42 176.0(7) . . . . ?
Ni2 N13 C43 N14 -177.8(5) . . . . ?
Ni2 N13 C43 C45 -3.8(10) . . . . ?
Ni2 N15 C45 N16 179.1(7) . . . . ?
Ni2 N15 C45 C43 -1.8(8) . . . . ?
Ni2 N15 C48 C47 -175.7(6) . . . . ?
Ni2 N17 C49 C50 12.8(14) . . . . ?
Ni2 N17 C49 C54 -166.6(6) . . . . ?
Ni2 N17 C55 N18 171.9(5) . . . . ?
Ni2 N17 C55 C57 -8.5(8) . . . . ?
Ni2 N19 C57 N20 -174.8(7) . . . . ?
Ni2 N19 C57 C55 6.6(8) . . . . ?
Ni2 N19 C60 C59 173.6(6) . . . . ?
Ni2 N21A C61A C62A -5(2) . . . . ?
Ni2 N21A C61A C66A 173.8(12) . . . . ?
Ni2 N21A C67A N22A -178.7(11) . . . . ?
Ni2 N21A C67A C69A 0(2) . . . . ?
Ni2 N23A C69A N24A 168.7(11) . . . . ?
Ni2 N23A C69A C67A -9.7(17) . . . . ?
Ni2 N23A C72A C71A -162.7(13) . . . . ?
Ni2 N21B C61B C62B 25(3) . . . . ?
Ni2 N21B C61B C66B -150.9(15) . . . . ?
Ni2 N21B C67B N22B 157.4(15) . . . . ?
Ni2 N21B C67B C69B -17(3) . . . . ?
Ni2 N23B C69B N24B 177.2(15) . . . . ?
Ni2 N23B C69B C67B -6(2) . . . . ?
Ni2 N23B C72B C71B 179.0(14) . . . . ?
N13 Ni2 N21B C61B -9.3(19) . . . . ?
N13 Ni2 N21B C67B -160.0(16) . . . . ?
N13 C37 C38 C39 177.7(8) . . . . ?
N13 C37 C42 N14 1.4(9) . . . . ?
N13 C37 C42 C41 -180.0(8) . . . . ?
N13 C43 C45 N15 3.8(11) . . . . ?
N13 C43 C45 N16 -177.1(7) . . . . ?
N14 C43 C45 N15 176.8(8) . . . . ?
N14 C43 C45 N16 -4.0(13) . . . . ?
N15 Ni2 N21B C61B 69.2(18) . . . . ?
N15 Ni2 N21B C67B -81.5(17) . . . . ?
N16 C46 C47 C48 -1.5(13) . . . . ?
N17 Ni2 N21B C61B -168.3(12) . . . . ?
N17 Ni2 N21B C67B 41(3) . . . . ?
N17 C49 C50 C51 -177.8(8) . . . . ?
N17 C49 C54 N18 -0.7(8) . . . . ?
N17 C49 C54 C53 -179.1(7) . . . . ?
N17 C55 C57 N19 1.4(10) . . . . ?
N17 C55 C57 N20 -177.3(7) . . . . ?
N18 C55 C57 N19 -179.1(7) . . . . ?
N18 C55 C57 N20 2.2(12) . . . . ?
N19 Ni2 N21B C61B -106.8(18) . . . . ?
N19 Ni2 N21B C67B 102.6(16) . . . . ?
N20 C58 C59 C60 -1.4(13) . . . . ?
C37 N13 C43 N14 0.2(9) . . . . ?
C37 N13 C43 C45 174.1(7) . . . . ?
C37 C38 C39 C40 -0.4(14) . . . . ?
C38 C37 C42 N14 179.8(7) . . . . ?
C38 C37 C42 C41 -1.5(13) . . . . ?
C38 C39 C40 C41 3.3(16) . . . . ?
C39 C40 C41 C42 -5.1(16) . . . . ?
C40 C41 C42 N14 -177.5(10) . . . . ?
C40 C41 C42 C37 4.3(14) . . . . ?
C42 N14 C43 N13 0.7(10) . . . . ?
C42 N14 C43 C45 -172.7(8) . . . . ?
C42 C37 C38 C39 -0.4(12) . . . . ?
C43 N13 C37 C38 -179.3(8) . . . . ?
C43 N13 C37 C42 -1.0(9) . . . . ?
C43 N14 C42 C37 -1.2(9) . . . . ?
C43 N14 C42 C41 -179.6(10) . . . . ?
C44 N14 C42 C37 177.0(8) . . . . ?
C44 N14 C42 C41 -1.4(16) . . . . ?
C44 N14 C43 N13 -177.5(8) . . . . ?
C44 N14 C43 C45 9.1(14) . . . . ?
C45 N15 C48 C47 -1.4(11) . . . . ?
C45 N16 C46 C47 3.6(12) . . . . ?
C46 N16 C45 N15 -5.1(12) . . . . ?
C46 N16 C45 C43 175.9(7) . . . . ?
C46 C47 C48 N15 0.3(12) . . . . ?
C48 N15 C45 N16 4.1(12) . . . . ?
C48 N15 C45 C43 -176.8(7) . . . . ?
C49 N17 C55 N18 1.3(8) . . . . ?
C49 N17 C55 C57 -179.2(6) . . . . ?
C49 C50 C51 C52 -2.9(12) . . . . ?
C50 C49 C54 N18 179.8(6) . . . . ?
C50 C49 C54 C53 1.4(11) . . . . ?
C50 C51 C52 C53 1.4(13) . . . . ?
C51 C52 C53 C54 1.5(13) . . . . ?
C52 C53 C54 N18 179.2(8) . . . . ?
C52 C53 C54 C49 -2.8(12) . . . . ?
C54 N18 C55 N17 -1.7(8) . . . . ?
C54 N18 C55 C57 178.8(7) . . . . ?
C54 C49 C50 C51 1.6(11) . . . . ?
C55 N17 C49 C50 179.1(8) . . . . ?
C55 N17 C49 C54 -0.3(8) . . . . ?
C55 N18 C54 C49 1.4(8) . . . . ?
C55 N18 C54 C53 179.6(8) . . . . ?
C56 N18 C54 C49 -179.7(7) . . . . ?
C56 N18 C54 C53 -1.5(13) . . . . ?
C56 N18 C55 N17 179.5(7) . . . . ?
C56 N18 C55 C57 0.0(13) . . . . ?
C57 N19 C60 C59 -3.1(11) . . . . ?
C57 N20 C58 C59 0.6(13) . . . . ?
C58 N20 C57 N19 -1.1(13) . . . . ?
C58 N20 C57 C55 177.4(8) . . . . ?
C58 C59 C60 N19 2.7(13) . . . . ?
C60 N19 C57 N20 2.4(11) . . . . ?
C60 N19 C57 C55 -176.3(7) . . . . ?
N21A C61A C62A C63A -179.6(15) . . . . ?
N21A C61A C66A N22A 3.0(17) . . . . ?
N21A C61A C66A C65A -179.0(15) . . . . ?
N21A C67A C69A N23A 7(2) . . . . ?
N21A C67A C69A N24A -171.5(14) . . . . ?
N22A C67A C69A N23A -174.1(16) . . . . ?
N22A C67A C69A N24A 7(3) . . . . ?
N24A C70A C71A C72A 1(3) . . . . ?
C61A N21A C67A N22A -3.3(19) . . . . ?
C61A N21A C67A C69A 175.8(15) . . . . ?
C61A C62A C63A C64A -1(3) . . . . ?
C62A C61A C66A N22A -178.1(15) . . . . ?
C62A C61A C66A C65A 0(2) . . . . ?
C62A C63A C64A C65A -2(3) . . . . ?
C63A C64A C65A C66A 4(2) . . . . ?
C64A C65A C66A N22A 174.9(18) . . . . ?
C64A C65A C66A C61A -3(2) . . . . ?
C66A N22A C67A N21A 5(2) . . . . ?
C66A N22A C67A C69A -173.8(18) . . . . ?
C66A C61A C62A C63A 2(2) . . . . ?
C67A N21A C61A C62A -178.7(17) . . . . ?
C67A N21A C61A C66A 0.2(16) . . . . ?
C67A N22A C66A C61A -4.8(18) . . . . ?
C67A N22A C66A C65A 177.4(18) . . . . ?
C68A N22A C66A C61A -175.3(14) . . . . ?
C68A N22A C66A C65A 7(3) . . . . ?
C68A N22A C67A N21A 176.1(15) . . . . ?
C68A N22A C67A C69A -3(3) . . . . ?
C69A N23A C72A C71A -2(3) . . . . ?
C69A N24A C70A C71A 2(3) . . . . ?
C70A N24A C69A N23A -5(2) . . . . ?
C70A N24A C69A C67A 173.5(17) . . . . ?
C70A C71A C72A N23A -1(3) . . . . ?
C72A N23A C69A N24A 5(2) . . . . ?
C72A N23A C69A C67A -173.6(18) . . . . ?
N21B C61B C62B C63B -177(2) . . . . ?
N21B C61B C66B N22B -2(2) . . . . ?
N21B C61B C66B C65B 174(2) . . . . ?
N21B C67B C69B N23B 15(3) . . . . ?
N21B C67B C69B N24B -168.3(19) . . . . ?
N22B C67B C69B N23B -158(2) . . . . ?
N22B C67B C69B N24B 19(4) . . . . ?
N23B Ni2 N21B C61B 160.1(19) . . . . ?
N23B Ni2 N21B C67B 9.5(17) . . . . ?
N24B C70B C71B C72B 1(3) . . . . ?
C61B N21B C67B N22B -2(3) . . . . ?
C61B N21B C67B C69B -176(2) . . . . ?
C61B C62B C63B C64B 7(4) . . . . ?
C62B C61B C66B N22B -179(2) . . . . ?
C62B C61B C66B C65B -2(4) . . . . ?
C62B C63B C64B C65B -9(3) . . . . ?
C63B C64B C65B C66B 5(3) . . . . ?
C64B C65B C66B N22B 176(2) . . . . ?
C64B C65B C66B C61B 0(4) . . . . ?
C66B N22B C67B N21B 0(3) . . . . ?
C66B N22B C67B C69B 174(2) . . . . ?
C66B C61B C62B C63B -1(3) . . . . ?
C67B N21B C61B C62B 179(2) . . . . ?
C67B N21B C61B C66B 2(2) . . . . ?
C67B N22B C66B C61B 1(2) . . . . ?
C67B N22B C66B C65B -175(3) . . . . ?
C68B N22B C66B C61B 179.8(16) . . . . ?
C68B N22B C66B C65B 4(4) . . . . ?
C68B N22B C67B N21B -178.4(18) . . . . ?
C68B N22B C67B C69B -5(4) . . . . ?
C69B N23B C72B C71B -6(3) . . . . ?
C69B N24B C70B C71B -5(3) . . . . ?
C70B N24B C69B N23B 4(3) . . . . ?
C70B N24B C69B C67B -172(2) . . . . ?
C70B C71B C72B N23B 6(3) . . . . ?
C72B N23B C69B N24B 1(3) . . . . ?
C72B N23B C69B C67B 178(2) . . . . ?

loop_
_twin_individual_id
_twin_individual_mass_fraction_refined
1 0.664(2)
2 0.336(2)

loop_
_exptl_oxdiff_crystal_face_indexfrac_h
_exptl_oxdiff_crystal_face_indexfrac_k
_exptl_oxdiff_crystal_face_indexfrac_l
_exptl_oxdiff_crystal_face_x
_exptl_oxdiff_crystal_face_y
_exptl_oxdiff_crystal_face_z
1.0000 -3.0000 -4.0000 -0.2864 -0.0796 -0.3878
1.0000 -1.0000 1.0000 0.0268 -0.1755 -0.0096
-7.0000 -2.0000 -6.0000 -0.8192 0.5154 -0.0202
-2.0000 0.0000 3.0000 -0.0358 -0.0402 0.3280
-1.0000 3.0000 -1.0000 0.1209 0.3232 0.0443
1.0000 2.0000 -3.0000 0.1159 0.2408 -0.2323
1.0000 1.0000 1.0000 0.1745 -0.0279 0.0251
-0.0000 -1.0000 0.0000 -0.0738 -0.0738 -0.0174
